data_4132194
loop_
_publ_author_name
'Takeda, Motoki'
'Hiroto, Satoru'
'Yokoi, Hiroki'
'Lee, Sangsu'
'Kim, Dongho'
'Shinokubo, Hiroshi'

_publ_section_title
;
 Azabuckybowl-Based Molecular Tweezers as C<sub>60</sub> and
 C<sub>70</sub> Receptors.
;
_journal_issue 20
_journal_name_full 'Journal of the American Chemical Society'
_journal_page_first 6336
_journal_page_last 6342
_journal_paper_doi 10.1021/jacs.8b02327
_journal_volume 140
_journal_year 2018
_chemical_formula_sum 'C174 H100 Cl0 N2 O0'
_chemical_formula_weight 2218.55
_space_group_crystal_system triclinic
_space_group_IT_number 2
_space_group_name_Hall '-P 1'
_space_group_name_H-M_alt 'P -1'
_atom_sites_solution_hydrogens geom
_audit_creation_method SHELXL-2014/7
_cell_angle_alpha 75.796(3)
_cell_angle_beta 78.814(2)
_cell_angle_gamma 72.466(3)
_cell_formula_units_Z 2
_cell_length_a 15.9701(5)
_cell_length_b 19.0260(7)
_cell_length_c 25.3330(7)
_cell_measurement_reflns_used 14692
_cell_measurement_temperature 93(2)
_cell_measurement_theta_max 30.3110
_cell_measurement_theta_min 1.8040
_cell_volume 7055.1(4)
_computing_cell_refinement 'CrysAlisPro 1.171.38.41 (Rigaku OD, 2015)'
_computing_data_collection 'CrysAlisPro 1.171.38.41 (Rigaku OD, 2015)'
_computing_data_reduction 'CrysAlisPro 1.171.38.41 (Rigaku OD, 2015)'
_computing_structure_refinement 'SHELXL-2014/7 (Sheldrick, 2014)'
_diffrn_ambient_temperature 93(2)
_diffrn_measured_fraction_theta_full 0.997
_diffrn_measured_fraction_theta_max 0.997
_diffrn_measurement_device_type 'abstract diffractometer'
_diffrn_measurement_method '\w scans'
_diffrn_radiation_type MoK\a
_diffrn_radiation_wavelength 0.71073
_diffrn_reflns_av_R_equivalents 0.0803
_diffrn_reflns_av_unetI/netI 0.1286
_diffrn_reflns_Laue_measured_fraction_full 0.997
_diffrn_reflns_Laue_measured_fraction_max 0.997
_diffrn_reflns_limit_h_max 18
_diffrn_reflns_limit_h_min -18
_diffrn_reflns_limit_k_max 22
_diffrn_reflns_limit_k_min -22
_diffrn_reflns_limit_l_max 30
_diffrn_reflns_limit_l_min -29
_diffrn_reflns_number 59959
_diffrn_reflns_point_group_measured_fraction_full 0.997
_diffrn_reflns_point_group_measured_fraction_max 0.997
_diffrn_reflns_theta_full 24.998
_diffrn_reflns_theta_max 24.998
_diffrn_reflns_theta_min 1.519
_diffrn_source 'fine-focus sealed X-ray tube'
_exptl_absorpt_coefficient_mu 0.060
_exptl_absorpt_correction_T_max 1.00000
_exptl_absorpt_correction_T_min 0.63192
_exptl_absorpt_correction_type multi-scan
_exptl_absorpt_process_details
;
CrysAlisPro 1.171.38.41 (Rigaku Oxford Diffraction, 2015)
Empirical absorption correction using spherical harmonics,
 implemented in SCALE3 ABSPACK scaling algorithm.
;
_exptl_crystal_density_diffrn 1.044
_exptl_crystal_description prism
_exptl_crystal_F_000 2316
_refine_diff_density_max 0.570
_refine_diff_density_min -0.339
_refine_diff_density_rms 0.085
_refine_ls_extinction_method none
_refine_ls_goodness_of_fit_ref 1.064
_refine_ls_hydrogen_treatment constr
_refine_ls_matrix_type full
_refine_ls_number_parameters 2181
_refine_ls_number_reflns 24762
_refine_ls_number_restraints 1996
_refine_ls_restrained_S_all 1.063
_refine_ls_R_factor_all 0.1714
_refine_ls_R_factor_gt 0.1039
_refine_ls_shift/su_max 0.002
_refine_ls_shift/su_mean 0.000
_refine_ls_structure_factor_coef Fsqd
_refine_ls_weighting_details 'w=1/[\s^2^(Fo^2^)+(0.1000P)^2^+0.4653P] where P=(Fo^2^+2Fc^2^)/3'
_refine_ls_weighting_scheme calc
_refine_ls_wR_factor_gt 0.2482
_refine_ls_wR_factor_ref 0.2709
_reflns_Friedel_coverage 0.000
_reflns_number_gt 10260
_reflns_number_total 24762
_reflns_threshold_expression 'I > 2\s(I)'
_cod_data_source_file ja8b02327_si_002.cif
_cod_data_source_block v170131tm_b_a_sqd
_cod_database_code 4132194
_shelx_shelxl_version_number 2014/7
_shelx_space_group_comment
;
The symmetry employed for this shelxl refinement is uniquely defined
by the following loop, which should always be used as a source of
symmetry information in preference to the above space-group names.
They are only intended as comments.
;

loop_
_space_group_symop_operation_xyz
'x, y, z'
'-x, -y, -z'

loop_
_atom_site_label
_atom_site_type_symbol
_atom_site_fract_x
_atom_site_fract_y
_atom_site_fract_z
_atom_site_U_iso_or_equiv
_atom_site_adp_type
_atom_site_occupancy
_atom_site_site_symmetry_order
_atom_site_calc_flag
_atom_site_refinement_flags_posn
_atom_site_refinement_flags_adp
_atom_site_refinement_flags_occupancy
_atom_site_disorder_assembly
_atom_site_disorder_group
C1 C 0.3874(5) 0.0709(4) 0.2657(3) 0.0713(17) Uani 0.812(4) 1 d D U P A 1
C2 C 0.3647(5) 0.0573(4) 0.3218(3) 0.0715(18) Uani 0.812(4) 1 d D U P A 1
C3 C 0.4318(5) 0.0587(5) 0.3552(3) 0.0733(19) Uani 0.812(4) 1 d D U P A 1
C4 C 0.5107(5) 0.0735(4) 0.3338(3) 0.080(2) Uani 0.812(4) 1 d D U P A 1
C5 C 0.5281(6) 0.0871(5) 0.2752(4) 0.081(2) Uani 0.812(4) 1 d D U P A 1
C6 C 0.4712(6) 0.0863(4) 0.2420(3) 0.0782(19) Uani 0.812(4) 1 d D U P A 1
C7 C 0.4550(6) 0.1416(4) 0.1932(3) 0.0791(19) Uani 0.812(4) 1 d D U P A 1
C8 C 0.3630(6) 0.1625(4) 0.1883(3) 0.0780(18) Uani 0.812(4) 1 d D U P A 1
C9 C 0.3114(5) 0.1199(4) 0.2349(3) 0.0724(18) Uani 0.812(4) 1 d D U P A 1
C10 C 0.2330(5) 0.1551(5) 0.2569(3) 0.0791(18) Uani 0.812(4) 1 d D U P A 1
C11 C 0.2098(5) 0.1402(5) 0.3153(3) 0.0761(18) Uani 0.812(4) 1 d D U P A 1
C12 C 0.2773(4) 0.0901(4) 0.3453(3) 0.0609(16) Uani 0.812(4) 1 d D U P A 1
C13 C 0.2843(5) 0.1096(4) 0.3970(3) 0.0710(18) Uani 0.812(4) 1 d D U P A 1
C14 C 0.3822(4) 0.0871(4) 0.4028(2) 0.0623(16) Uani 0.812(4) 1 d D U P A 1
C15 C 0.4056(6) 0.1349(5) 0.4253(3) 0.089(2) Uani 0.812(4) 1 d D U P A 1
C16 C 0.4883(6) 0.1503(5) 0.4028(3) 0.089(2) Uani 0.812(4) 1 d D U P A 1
C17 C 0.5401(5) 0.1220(5) 0.3605(3) 0.086(2) Uani 0.812(4) 1 d D U P A 1
C18 C 0.5842(6) 0.1625(5) 0.3099(4) 0.099(2) Uani 0.812(4) 1 d D U P A 1
C19 C 0.5773(6) 0.1456(5) 0.2599(4) 0.090(2) Uani 0.812(4) 1 d D U P A 1
C20 C 0.5632(5) 0.1984(5) 0.2124(3) 0.084(2) Uani 0.812(4) 1 d D U P A 1
C21 C 0.5005(6) 0.1967(4) 0.1792(3) 0.082(2) Uani 0.812(4) 1 d D U P A 1
C22 C 0.4582(6) 0.2774(5) 0.1581(3) 0.084(2) Uani 0.812(4) 1 d D U P A 1
C23 C 0.3738(6) 0.2940(5) 0.1523(3) 0.088(2) Uani 0.812(4) 1 d D U P A 1
C24 C 0.3285(6) 0.2358(6) 0.1669(4) 0.092(2) Uani 0.812(4) 1 d D U P A 1
C25 C 0.2418(5) 0.2660(5) 0.1876(3) 0.0829(19) Uani 0.812(4) 1 d D U P A 1
C26 C 0.1894(6) 0.2340(5) 0.2333(3) 0.083(2) Uani 0.812(4) 1 d D U P A 1
C27 C 0.1428(5) 0.2630(5) 0.2823(4) 0.099(2) Uani 0.812(4) 1 d D U P A 1
C28 C 0.1535(7) 0.2089(5) 0.3338(4) 0.087(2) Uani 0.812(4) 1 d D U P A 1
C29 C 0.1669(5) 0.2214(4) 0.3804(3) 0.0802(19) Uani 0.812(4) 1 d D U P A 1
C30 C 0.2334(5) 0.1699(4) 0.4127(3) 0.081(2) Uani 0.812(4) 1 d D U P A 1
C31 C 0.2633(6) 0.2214(5) 0.4339(3) 0.088(2) Uani 0.812(4) 1 d D U P A 1
C32 C 0.3451(6) 0.2045(5) 0.4405(3) 0.090(2) Uani 0.812(4) 1 d D U P A 1
C33 C 0.3925(7) 0.2619(6) 0.4248(4) 0.100(2) Uani 0.812(4) 1 d D U P A 1
C34 C 0.4787(6) 0.2311(5) 0.4047(3) 0.088(2) Uani 0.812(4) 1 d D U P A 1
C35 C 0.5312(6) 0.2636(5) 0.3586(4) 0.088(2) Uani 0.812(4) 1 d D U P A 1
C36 C 0.5788(5) 0.2337(5) 0.3122(4) 0.099(2) Uani 0.812(4) 1 d D U P A 1
C37 C 0.5670(6) 0.2902(5) 0.2603(4) 0.080(2) Uani 0.812(4) 1 d D U P A 1
C38 C 0.5558(4) 0.2768(4) 0.2129(3) 0.0733(18) Uani 0.812(4) 1 d D U P A 1
C39 C 0.4879(5) 0.3278(4) 0.1816(3) 0.0720(18) Uani 0.812(4) 1 d D U P A 1
C40 C 0.4373(5) 0.3883(4) 0.1959(3) 0.0704(18) Uani 0.812(4) 1 d D U P A 1
C41 C 0.3406(5) 0.4087(4) 0.1899(3) 0.0690(17) Uani 0.812(4) 1 d D U P A 1
C42 C 0.3142(5) 0.3640(5) 0.1681(3) 0.082(2) Uani 0.812(4) 1 d D U P A 1
C43 C 0.2311(5) 0.3490(5) 0.1898(3) 0.0811(19) Uani 0.812(4) 1 d D U P A 1
C44 C 0.1817(5) 0.3767(5) 0.2322(3) 0.087(2) Uani 0.812(4) 1 d D U P A 1
C45 C 0.1363(5) 0.3343(5) 0.2836(4) 0.102(2) Uani 0.812(4) 1 d D U P A 1
C46 C 0.1454(5) 0.3534(5) 0.3334(4) 0.094(2) Uani 0.812(4) 1 d D U P A 1
C47 C 0.1619(6) 0.3012(5) 0.3821(4) 0.091(2) Uani 0.812(4) 1 d D U P A 1
C48 C 0.2236(6) 0.3010(5) 0.4140(4) 0.094(2) Uani 0.812(4) 1 d D U P A 1
C49 C 0.2672(6) 0.3545(5) 0.3994(3) 0.087(2) Uani 0.812(4) 1 d D U P A 1
C50 C 0.3567(6) 0.3339(5) 0.4042(3) 0.087(2) Uani 0.812(4) 1 d D U P A 1
C51 C 0.4082(6) 0.3774(4) 0.3565(3) 0.0761(18) Uani 0.812(4) 1 d D U P A 1
C52 C 0.4888(6) 0.3436(4) 0.3376(3) 0.0805(18) Uani 0.812(4) 1 d D U P A 1
C53 C 0.5100(5) 0.3582(5) 0.2780(3) 0.0726(17) Uani 0.812(4) 1 d D U P A 1
C54 C 0.4434(5) 0.4071(4) 0.2471(3) 0.0638(16) Uani 0.812(4) 1 d D U P A 1
C55 C 0.3570(6) 0.4394(4) 0.2708(3) 0.0803(19) Uani 0.812(4) 1 d D U P A 1
C56 C 0.2909(6) 0.4410(5) 0.2373(3) 0.079(2) Uani 0.812(4) 1 d D U P A 1
C57 C 0.2120(5) 0.4262(4) 0.2576(3) 0.080(2) Uani 0.812(4) 1 d D U P A 1
C58 C 0.1928(6) 0.4121(5) 0.3177(4) 0.088(2) Uani 0.812(4) 1 d D U P A 1
C59 C 0.2532(6) 0.4097(5) 0.3499(3) 0.082(2) Uani 0.812(4) 1 d D U P A 1
C60 C 0.3341(6) 0.4244(4) 0.3260(3) 0.0822(19) Uani 0.812(4) 1 d D U P A 1
C61 C 0.1049(3) 0.6139(2) 0.35193(16) 0.0437(11) Uani 1 1 d . . . . .
C62 C 0.0549(3) 0.5661(2) 0.38347(17) 0.0476(11) Uani 1 1 d . . . . .
H62 H -0.0012 0.5699 0.3739 0.057 Uiso 1 1 calc R U . . .
C63 C 0.0860(3) 0.5125(2) 0.42901(17) 0.0448(11) Uani 1 1 d . . . . .
C64 C 0.1674(3) 0.5159(2) 0.44299(17) 0.0428(11) Uani 1 1 d . . . . .
C65 C 0.2243(3) 0.5560(2) 0.40946(16) 0.0433(11) Uani 1 1 d . . . . .
C66 C 0.1894(3) 0.6074(2) 0.36292(17) 0.0470(11) Uani 1 1 d . . . . .
H66 H 0.2242 0.6377 0.3389 0.056 Uiso 1 1 calc R U . . .
C67 C -0.0166(3) 0.4293(2) 0.43877(18) 0.0462(11) Uani 1 1 d . . . . .
H67 H -0.0474 0.4635 0.4102 0.055 Uiso 1 1 calc R U . . .
C68 C -0.0380(3) 0.3611(3) 0.46154(19) 0.0480(12) Uani 1 1 d . . . . .
C69 C 0.0108(3) 0.3095(3) 0.50185(19) 0.0490(12) Uani 1 1 d . . . . .
H69 H -0.0037 0.2630 0.5167 0.059 Uiso 1 1 calc R U . . .
C70 C 0.0790(3) 0.3228(3) 0.52120(18) 0.0466(11) Uani 1 1 d . . . . .
C71 C 0.0894(3) 0.3975(3) 0.50057(18) 0.0463(11) Uani 1 1 d . . . . .
C72 C 0.0488(3) 0.4478(2) 0.45726(17) 0.0421(11) Uani 1 1 d . . . . .
C73 C 0.3192(3) 0.5347(2) 0.41888(17) 0.0409(10) Uani 1 1 d . . . . .
C74 C 0.3449(3) 0.4783(2) 0.46434(16) 0.0405(10) Uani 1 1 d . . . . .
C75 C 0.4339(3) 0.4367(2) 0.47107(17) 0.0443(11) Uani 1 1 d . . . . .
C76 C 0.4973(3) 0.4666(2) 0.43446(16) 0.0431(11) Uani 1 1 d . . . . .
H76 H 0.5580 0.4443 0.4386 0.052 Uiso 1 1 calc R U . . .
C77 C 0.4748(3) 0.5282(3) 0.39195(17) 0.0462(11) Uani 1 1 d . . . . .
C78 C 0.3852(3) 0.5610(2) 0.38294(17) 0.0451(11) Uani 1 1 d . . . . .
H78 H 0.3705 0.6008 0.3524 0.054 Uiso 1 1 calc R U . . .
C79 C 0.1573(3) 0.4122(3) 0.51917(17) 0.0454(11) Uani 1 1 d . . . . .
C80 C 0.2197(3) 0.3595(3) 0.54882(17) 0.0450(11) Uani 1 1 d . . . . .
C81 C 0.2971(3) 0.3832(3) 0.53715(17) 0.0461(11) Uani 1 1 d . . . . .
C82 C 0.2807(3) 0.4501(2) 0.50055(17) 0.0422(10) Uani 1 1 d . . . . .
C83 C 0.1462(3) 0.2657(3) 0.55274(18) 0.0462(11) Uani 1 1 d . . . . .
C84 C 0.1512(3) 0.1883(3) 0.56787(18) 0.0491(12) Uani 1 1 d . . . . .
H84 H 0.1021 0.1718 0.5647 0.059 Uiso 1 1 calc R U . . .
C85 C 0.2254(3) 0.1355(2) 0.58722(19) 0.0509(12) Uani 1 1 d . . . . .
C86 C 0.3021(3) 0.1569(3) 0.58613(18) 0.0483(11) Uani 1 1 d . . . . .
H86 H 0.3547 0.1191 0.5951 0.058 Uiso 1 1 calc R U . . .
C87 C 0.3038(3) 0.2314(2) 0.57242(17) 0.0439(11) Uani 1 1 d . . . . .
C88 C 0.2210(3) 0.2840(3) 0.56187(17) 0.0452(11) Uani 1 1 d . . . . .
C89 C 0.4523(3) 0.3619(3) 0.50866(17) 0.0465(11) Uani 1 1 d . . . . .
C90 C 0.3798(3) 0.3342(3) 0.53835(17) 0.0457(11) Uani 1 1 d . . . . .
C91 C 0.3853(3) 0.2572(3) 0.56059(17) 0.0442(11) Uani 1 1 d . . . . .
C92 C 0.4708(3) 0.2097(3) 0.56079(17) 0.0502(12) Uani 1 1 d . . . . .
H92 H 0.4789 0.1578 0.5766 0.060 Uiso 1 1 calc R U . . .
C93 C 0.5450(3) 0.2367(3) 0.53817(18) 0.0523(12) Uani 1 1 d . . . . .
C94 C 0.5350(3) 0.3116(3) 0.51156(18) 0.0496(12) Uani 1 1 d . . . . .
H94 H 0.5861 0.3284 0.4951 0.059 Uiso 1 1 calc R U . . .
C95 C -0.1080(3) 0.3411(3) 0.4410(2) 0.0578(13) Uani 1 1 d . . . . .
C96 C -0.1161(13) 0.3776(12) 0.3769(6) 0.078(5) Uani 0.56(3) 1 d . . P B 1
H96A H -0.0567 0.3729 0.3563 0.117 Uiso 0.56(3) 1 calc R U P B 1
H96B H -0.1485 0.4309 0.3730 0.117 Uiso 0.56(3) 1 calc R U P B 1
H96C H -0.1480 0.3512 0.3626 0.117 Uiso 0.56(3) 1 calc R U P B 1
C97 C -0.0918(11) 0.2530(8) 0.4448(8) 0.062(4) Uani 0.56(3) 1 d . . P B 1
H97A H -0.0297 0.2310 0.4316 0.093 Uiso 0.56(3) 1 calc R U P B 1
H97B H -0.1301 0.2453 0.4220 0.093 Uiso 0.56(3) 1 calc R U P B 1
H97C H -0.1056 0.2286 0.4830 0.093 Uiso 0.56(3) 1 calc R U P B 1
C98 C -0.2003(9) 0.3681(10) 0.4690(9) 0.078(5) Uani 0.56(3) 1 d . . P B 1
H98A H -0.2017 0.3490 0.5087 0.118 Uiso 0.56(3) 1 calc R U P B 1
H98B H -0.2411 0.3496 0.4550 0.118 Uiso 0.56(3) 1 calc R U P B 1
H98C H -0.2183 0.4232 0.4615 0.118 Uiso 0.56(3) 1 calc R U P B 1
C99 C 0.2257(3) 0.0522(3) 0.6057(2) 0.0665(15) Uani 1 1 d . . . . .
C100 C 0.1349(4) 0.0396(3) 0.6102(4) 0.111(3) Uani 1 1 d . . . . .
H10A H 0.0918 0.0723 0.6330 0.166 Uiso 1 1 calc R U . . .
H10B H 0.1373 -0.0131 0.6269 0.166 Uiso 1 1 calc R U . . .
H10C H 0.1169 0.0514 0.5735 0.166 Uiso 1 1 calc R U . . .
C101 C 0.2540(4) 0.0247(3) 0.6650(2) 0.0765(17) Uani 1 1 d . . . . .
H10D H 0.3138 0.0295 0.6638 0.115 Uiso 1 1 calc R U . . .
H10E H 0.2535 -0.0281 0.6784 0.115 Uiso 1 1 calc R U . . .
H10F H 0.2124 0.0555 0.6897 0.115 Uiso 1 1 calc R U . . .
C102 C 0.2920(4) 0.0062(3) 0.5685(2) 0.0759(16) Uani 1 1 d . . . . .
H10G H 0.2782 0.0255 0.5307 0.114 Uiso 1 1 calc R U . . .
H10H H 0.2898 -0.0463 0.5800 0.114 Uiso 1 1 calc R U . . .
H10I H 0.3515 0.0094 0.5703 0.114 Uiso 1 1 calc R U . . .
C103 C 0.6398(3) 0.1832(3) 0.5422(2) 0.0601(13) Uani 1 1 d . . . . .
C104 C 0.6377(4) 0.1054(3) 0.5669(3) 0.108(3) Uani 1 1 d . . . . .
H10J H 0.6072 0.1031 0.6045 0.162 Uiso 1 1 calc R U . . .
H10K H 0.6985 0.0731 0.5675 0.162 Uiso 1 1 calc R U . . .
H10L H 0.6062 0.0881 0.5452 0.162 Uiso 1 1 calc R U . . .
C105 C 0.6858(4) 0.2157(4) 0.5737(3) 0.0855(19) Uani 1 1 d . . . . .
H10M H 0.6527 0.2182 0.6104 0.128 Uiso 1 1 calc R U . . .
H10N H 0.6882 0.2665 0.5540 0.128 Uiso 1 1 calc R U . . .
H10O H 0.7461 0.1836 0.5771 0.128 Uiso 1 1 calc R U . . .
C106 C 0.6877(4) 0.1862(3) 0.4833(2) 0.0793(17) Uani 1 1 d . . . . .
H10P H 0.7505 0.1592 0.4843 0.119 Uiso 1 1 calc R U . . .
H10Q H 0.6825 0.2387 0.4648 0.119 Uiso 1 1 calc R U . . .
H10R H 0.6609 0.1624 0.4632 0.119 Uiso 1 1 calc R U . . .
C107 C 0.5452(3) 0.5596(3) 0.35066(17) 0.0511(12) Uani 1 1 d . . . . .
C108 C 0.5500(3) 0.5384(3) 0.29581(18) 0.0611(14) Uani 1 1 d . . . . .
H10S H 0.5911 0.5618 0.2683 0.092 Uiso 1 1 calc R U . . .
H10T H 0.4910 0.5561 0.2839 0.092 Uiso 1 1 calc R U . . .
H10U H 0.5710 0.4836 0.2998 0.092 Uiso 1 1 calc R U . . .
C109 C 0.5232(3) 0.6450(3) 0.34377(19) 0.0578(13) Uani 1 1 d . . . . .
H10V H 0.5206 0.6579 0.3793 0.087 Uiso 1 1 calc R U . . .
H10W H 0.4657 0.6681 0.3302 0.087 Uiso 1 1 calc R U . . .
H10$ H 0.5691 0.6638 0.3174 0.087 Uiso 1 1 calc R U . . .
C110 C 0.6363(3) 0.5263(3) 0.3701(2) 0.0595(13) Uani 1 1 d . . . . .
H11A H 0.6780 0.5531 0.3467 0.089 Uiso 1 1 calc R U . . .
H11B H 0.6573 0.4729 0.3680 0.089 Uiso 1 1 calc R U . . .
H11C H 0.6321 0.5313 0.4082 0.089 Uiso 1 1 calc R U . . .
C111 C 0.2455(3) 0.5657(2) 0.07256(16) 0.0421(10) Uani 1 1 d . . . . .
C112 C 0.3372(3) 0.5510(2) 0.07208(16) 0.0422(10) Uani 1 1 d . . . . .
H112 H 0.3601 0.5850 0.0831 0.051 Uiso 1 1 calc R U . . .
C113 C 0.3947(3) 0.4867(2) 0.05556(15) 0.0365(10) Uani 1 1 d . . . . .
C114 C 0.3539(3) 0.4411(2) 0.03843(16) 0.0396(10) Uani 1 1 d . . . . .
C115 C 0.2632(3) 0.4474(3) 0.04619(17) 0.0427(11) Uani 1 1 d . . . . .
C116 C 0.2097(3) 0.5131(3) 0.06304(17) 0.0450(11) Uani 1 1 d . . . . .
H116 H 0.1471 0.5218 0.0681 0.054 Uiso 1 1 calc R U . . .
C117 C 0.5338(2) 0.4923(2) 0.08806(16) 0.0375(10) Uani 1 1 d . . . . .
H117 H 0.5043 0.5394 0.0982 0.045 Uiso 1 1 calc R U . . .
C118 C 0.6221(3) 0.4554(3) 0.10060(17) 0.0458(11) Uani 1 1 d . . . . .
C119 C 0.6615(3) 0.3841(3) 0.08892(17) 0.0456(11) Uani 1 1 d . . . . .
H119 H 0.7191 0.3589 0.0987 0.055 Uiso 1 1 calc R U . . .
C120 C 0.6226(3) 0.3478(3) 0.06414(18) 0.0451(11) Uani 1 1 d . . . . .
C121 C 0.5400(3) 0.3896(2) 0.04654(16) 0.0437(11) Uani 1 1 d . . . . .
C122 C 0.4903(3) 0.4608(2) 0.06142(16) 0.0392(10) Uani 1 1 d . . . . .
C123 C 0.2308(3) 0.3818(3) 0.04547(18) 0.0511(12) Uani 1 1 d . . . . .
C124 C 0.2947(4) 0.3168(3) 0.03153(18) 0.0559(13) Uani 1 1 d . . . . .
C125 C 0.2805(4) 0.2451(3) 0.0445(2) 0.0631(14) Uani 1 1 d . . . . .
C126 C 0.1924(4) 0.2425(4) 0.0651(2) 0.0773(17) Uani 1 1 d . . . . .
H126 H 0.1779 0.1960 0.0717 0.093 Uiso 1 1 calc R U . . .
C127 C 0.1262(4) 0.3061(4) 0.0759(3) 0.0846(19) Uani 1 1 d . . . . .
C128 C 0.1453(4) 0.3748(3) 0.0663(2) 0.0710(15) Uani 1 1 d . . . . .
H128 H 0.0997 0.4178 0.0740 0.085 Uiso 1 1 calc R U . . .
C129 C 0.4983(3) 0.3568(2) 0.02082(16) 0.0414(10) Uani 1 1 d . . . . .
C130 C 0.5263(3) 0.2824(3) 0.01790(16) 0.0445(11) Uani 1 1 d . . . . .
C131 C 0.4527(3) 0.2612(3) 0.01302(17) 0.0504(12) Uani 1 1 d . . . . .
C132 C 0.3802(3) 0.3217(3) 0.01300(17) 0.0458(11) Uani 1 1 d . . . . .
C133 C 0.6516(3) 0.2661(3) 0.06223(18) 0.0509(12) Uani 1 1 d . . . . .
C134 C 0.7232(3) 0.2159(3) 0.0863(2) 0.0600(14) Uani 1 1 d . . . . .
H134 H 0.7639 0.2344 0.0982 0.072 Uiso 1 1 calc R U . . .
C135 C 0.7366(4) 0.1376(3) 0.0932(2) 0.0685(15) Uani 1 1 d . . . . .
C136 C 0.6741(4) 0.1107(3) 0.0808(2) 0.0685(15) Uani 1 1 d . . . . .
H136 H 0.6809 0.0580 0.0894 0.082 Uiso 1 1 calc R U . . .
C137 C 0.6022(4) 0.1566(3) 0.0565(2) 0.0615(14) Uani 1 1 d . . . . .
C138 C 0.5978(3) 0.2343(3) 0.04233(18) 0.0507(12) Uani 1 1 d . . . . .
C139 C 0.3586(4) 0.1782(3) 0.04635(19) 0.0621(14) Uani 1 1 d . . . . .
C140 C 0.4438(4) 0.1880(3) 0.03355(18) 0.0534(12) Uani 1 1 d . . . . .
C141 C 0.5198(4) 0.1327(3) 0.0523(2) 0.0601(14) Uani 1 1 d . . . . .
C142 C 0.5106(4) 0.0600(3) 0.07353(19) 0.0657(15) Uani 1 1 d . . . . .
H142 H 0.5601 0.0204 0.0853 0.079 Uiso 1 1 calc R U . . .
C143 C 0.4292(4) 0.0457(3) 0.0775(2) 0.0669(16) Uani 1 1 d . . . . .
C144 C 0.3554(4) 0.1023(3) 0.0677(2) 0.0689(15) Uani 1 1 d . . . . .
H144 H 0.2997 0.0912 0.0754 0.083 Uiso 1 1 calc R U . . .
C145 C 0.6686(3) 0.4897(3) 0.12954(18) 0.0491(12) Uani 1 1 d . . . . .
C146 C 0.6163(3) 0.5688(3) 0.1396(2) 0.0592(13) Uani 1 1 d . . . . .
H14A H 0.5619 0.5657 0.1646 0.089 Uiso 1 1 calc R U . . .
H14B H 0.6012 0.6020 0.1045 0.089 Uiso 1 1 calc R U . . .
H14C H 0.6527 0.5890 0.1559 0.089 Uiso 1 1 calc R U . . .
C147 C 0.7579(3) 0.4979(3) 0.0966(2) 0.0639(14) Uani 1 1 d . . . . .
H14D H 0.7478 0.5313 0.0609 0.096 Uiso 1 1 calc R U . . .
H14E H 0.7955 0.4484 0.0910 0.096 Uiso 1 1 calc R U . . .
H14F H 0.7872 0.5194 0.1169 0.096 Uiso 1 1 calc R U . . .
C148 C 0.6858(3) 0.4404(3) 0.1851(2) 0.0650(14) Uani 1 1 d . . . . .
H14G H 0.7210 0.4605 0.2024 0.098 Uiso 1 1 calc R U . . .
H14H H 0.7182 0.3892 0.1805 0.098 Uiso 1 1 calc R U . . .
H14I H 0.6292 0.4397 0.2083 0.098 Uiso 1 1 calc R U . . .
C149 C 0.8193(4) 0.0810(3) 0.1171(3) 0.0869(19) Uani 1 1 d . . . . .
C150 C 0.7893(4) 0.0449(4) 0.1759(3) 0.097(2) Uani 1 1 d . . . . .
H15A H 0.7498 0.0146 0.1753 0.146 Uiso 1 1 calc R U . . .
H15B H 0.7577 0.0844 0.1968 0.146 Uiso 1 1 calc R U . . .
H15C H 0.8411 0.0127 0.1934 0.146 Uiso 1 1 calc R U . . .
C151 C 0.8892(4) 0.1199(4) 0.1170(3) 0.0893(19) Uani 1 1 d . . . . .
H15D H 0.9443 0.0820 0.1260 0.134 Uiso 1 1 calc R U . . .
H15E H 0.8688 0.1519 0.1444 0.134 Uiso 1 1 calc R U . . .
H15F H 0.8998 0.1508 0.0805 0.134 Uiso 1 1 calc R U . . .
C152 C 0.8613(5) 0.0235(4) 0.0811(4) 0.133(3) Uani 1 1 d . . . . .
H15G H 0.9178 -0.0081 0.0933 0.200 Uiso 1 1 calc R U . . .
H15H H 0.8718 0.0493 0.0429 0.200 Uiso 1 1 calc R U . . .
H15I H 0.8216 -0.0081 0.0838 0.200 Uiso 1 1 calc R U . . .
C153 C 0.4200(5) -0.0355(3) 0.1007(2) 0.0835(19) Uani 1 1 d . . . . .
C154 C 0.3999(7) -0.0462(4) 0.1619(3) 0.149(4) Uani 1 1 d . . . . .
H15J H 0.4483 -0.0389 0.1767 0.223 Uiso 1 1 calc R U . . .
H15K H 0.3938 -0.0973 0.1772 0.223 Uiso 1 1 calc R U . . .
H15L H 0.3445 -0.0096 0.1718 0.223 Uiso 1 1 calc R U . . .
C155 C 0.3486(5) -0.0484(4) 0.0743(3) 0.117(3) Uani 1 1 d . . . . .
H15M H 0.3520 -0.0234 0.0355 0.175 Uiso 1 1 calc R U . . .
H15N H 0.2900 -0.0276 0.0933 0.175 Uiso 1 1 calc R U . . .
H15O H 0.3582 -0.1025 0.0771 0.175 Uiso 1 1 calc R U . . .
C156 C 0.5068(5) -0.0939(3) 0.0861(2) 0.0857(19) Uani 1 1 d . . . . .
H15P H 0.5543 -0.0884 0.1028 0.129 Uiso 1 1 calc R U . . .
H15Q H 0.5224 -0.0859 0.0461 0.129 Uiso 1 1 calc R U . . .
H15R H 0.4989 -0.1446 0.1001 0.129 Uiso 1 1 calc R U . . .
C157 C 0.0309(5) 0.3018(5) 0.1014(4) 0.117(3) Uani 1 1 d . U . . .
C158 C -0.0119(5) 0.3528(5) 0.1373(3) 0.119(3) Uani 1 1 d . U . . .
H15S H -0.0208 0.4046 0.1163 0.178 Uiso 1 1 calc R U . . .
H15T H 0.0251 0.3450 0.1660 0.178 Uiso 1 1 calc R U . . .
H15U H -0.0694 0.3439 0.1542 0.178 Uiso 1 1 calc R U . . .
C159 C -0.0162(6) 0.3118(7) 0.0588(4) 0.171(4) Uani 1 1 d . U . . .
H15V H -0.0792 0.3188 0.0729 0.257 Uiso 1 1 calc R U . . .
H15W H 0.0052 0.2675 0.0418 0.257 Uiso 1 1 calc R U . . .
H15$ H -0.0082 0.3564 0.0313 0.257 Uiso 1 1 calc R U . . .
C160 C 0.0397(5) 0.2164(5) 0.1435(4) 0.142(3) Uani 1 1 d . U . . .
H16A H 0.0597 0.1772 0.1215 0.214 Uiso 1 1 calc R U . . .
H16B H -0.0181 0.2144 0.1646 0.214 Uiso 1 1 calc R U . . .
H16C H 0.0827 0.2082 0.1687 0.214 Uiso 1 1 calc R U . . .
C161 C 0.1573(3) 0.6442(3) 0.13863(17) 0.0462(11) Uani 1 1 d . . . . .
H161 H 0.1804 0.6043 0.1673 0.055 Uiso 1 1 calc R U . . .
C162 C 0.1851(3) 0.6361(3) 0.08614(17) 0.0429(11) Uani 1 1 d . . . . .
C163 C 0.1517(4) 0.6945(3) 0.0440(2) 0.0748(16) Uani 1 1 d . . . . .
H163 H 0.1714 0.6896 0.0069 0.090 Uiso 1 1 calc R U . . .
C164 C 0.0921(5) 0.7578(4) 0.0551(2) 0.094(2) Uani 1 1 d . . . . .
H164 H 0.0714 0.7975 0.0258 0.113 Uiso 1 1 calc R U . . .
C165 C 0.0601(4) 0.7658(3) 0.1093(2) 0.0813(18) Uani 1 1 d . . . . .
C166 C 0.0963(3) 0.7085(3) 0.15251(19) 0.0529(12) Uani 1 1 d . . . . .
C167 C 0.0676(3) 0.6719(2) 0.30617(17) 0.0453(11) Uani 1 1 d . . . . .
C168 C 0.0999(3) 0.6654(2) 0.25250(17) 0.0448(11) Uani 1 1 d . . . . .
H168 H 0.1480 0.6235 0.2456 0.054 Uiso 1 1 calc R U . . .
C169 C 0.0649(3) 0.7175(3) 0.20844(19) 0.0486(11) Uani 1 1 d . . . . .
C170 C -0.0043(4) 0.7798(3) 0.2195(2) 0.0650(14) Uani 1 1 d . . . . .
C171 C -0.0382(4) 0.7849(3) 0.2740(2) 0.0724(16) Uani 1 1 d . . . . .
H171 H -0.0864 0.8265 0.2810 0.087 Uiso 1 1 calc R U . . .
C172 C -0.0056(3) 0.7337(3) 0.3163(2) 0.0575(13) Uani 1 1 d . . . . .
H172 H -0.0310 0.7383 0.3529 0.069 Uiso 1 1 calc R U . . .
C173 C -0.0089(5) 0.8294(4) 0.1224(3) 0.120(3) Uani 1 1 d . . . . .
H173 H -0.0327 0.8684 0.0935 0.144 Uiso 1 1 calc R U . . .
C174 C -0.0405(5) 0.8353(4) 0.1740(3) 0.100(2) Uani 1 1 d . . . . .
H174 H -0.0883 0.8773 0.1811 0.120 Uiso 1 1 calc R U . . .
C1A C 0.5247(19) 0.3211(15) 0.3056(9) 0.096(5) Uani 0.188(4) 1 d D U P A 2
C2A C 0.5109(19) 0.2885(13) 0.3607(11) 0.093(5) Uani 0.188(4) 1 d D U P A 2
C3A C 0.4260(15) 0.3171(12) 0.3912(10) 0.086(5) Uani 0.188(4) 1 d D U P A 2
C4A C 0.3627(14) 0.3790(16) 0.3701(10) 0.089(5) Uani 0.188(4) 1 d D U P A 2
C5A C 0.3814(13) 0.4180(17) 0.3133(9) 0.087(5) Uani 0.188(4) 1 d D U P A 2
C6A C 0.4581(17) 0.3872(16) 0.2831(9) 0.096(5) Uani 0.188(4) 1 d D U P A 2
C7A C 0.4621(17) 0.3896(17) 0.2256(10) 0.099(5) Uani 0.188(4) 1 d D U P A 2
C8A C 0.5248(19) 0.3208(14) 0.2137(10) 0.099(5) Uani 0.188(4) 1 d D U P A 2
C9A C 0.567(3) 0.2809(14) 0.2627(12) 0.098(5) Uani 0.188(4) 1 d D U P A 2
C10A C 0.589(2) 0.2038(13) 0.2782(9) 0.094(5) Uani 0.188(4) 1 d D U P A 2
C11A C 0.570(2) 0.1694(14) 0.3369(9) 0.094(5) Uani 0.188(4) 1 d D U P A 2
C12A C 0.5353(17) 0.2069(13) 0.3779(10) 0.094(5) Uani 0.188(4) 1 d D U P A 2
C13A C 0.4629(17) 0.1857(13) 0.4186(12) 0.094(5) Uani 0.188(4) 1 d D U P A 2
C14A C 0.4001(15) 0.2540(13) 0.4279(16) 0.095(5) Uani 0.188(4) 1 d D U P A 2
C15A C 0.3100(14) 0.2590(13) 0.4371(12) 0.091(5) Uani 0.188(4) 1 d D U P A 2
C16A C 0.2436(18) 0.3244(14) 0.4134(14) 0.095(5) Uani 0.188(4) 1 d D U P A 2
C17A C 0.2694(16) 0.3848(16) 0.3805(11) 0.094(5) Uani 0.188(4) 1 d D U P A 2
C18A C 0.2317(18) 0.421(2) 0.3307(10) 0.092(5) Uani 0.188(4) 1 d D U P A 2
C19A C 0.2987(15) 0.4425(17) 0.2896(9) 0.086(5) Uani 0.188(4) 1 d D U P A 2
C20A C 0.3014(17) 0.445(2) 0.2347(11) 0.098(5) Uani 0.188(4) 1 d D U P A 2
C21A C 0.3850(15) 0.4172(17) 0.2028(11) 0.101(5) Uani 0.188(4) 1 d D U P A 2
C22A C 0.3723(15) 0.3719(15) 0.1684(12) 0.098(5) Uani 0.188(4) 1 d D U P A 2
C23A C 0.4289(16) 0.3070(13) 0.1573(15) 0.093(5) Uani 0.188(4) 1 d D U P A 2
C24A C 0.5127(17) 0.2783(13) 0.1804(12) 0.098(5) Uani 0.188(4) 1 d D U P A 2
C25A C 0.538(2) 0.1972(14) 0.1961(13) 0.098(5) Uani 0.188(4) 1 d D U P A 2
C26A C 0.574(3) 0.1609(16) 0.2440(10) 0.100(5) Uani 0.188(4) 1 d D U P A 2
C27A C 0.546(2) 0.0987(19) 0.2806(10) 0.100(5) Uani 0.188(4) 1 d D U P A 2
C28A C 0.546(2) 0.1013(17) 0.3376(9) 0.099(5) Uani 0.188(4) 1 d D U P A 2
C29A C 0.4811(16) 0.0776(16) 0.3760(10) 0.104(5) Uani 0.188(4) 1 d D U P A 2
C30A C 0.4402(16) 0.1216(16) 0.4174(14) 0.100(5) Uani 0.188(4) 1 d D U P A 2
C31A C 0.3451(15) 0.1282(15) 0.4239(13) 0.100(5) Uani 0.188(4) 1 d D U P A 2
C32A C 0.2865(16) 0.1920(13) 0.4360(16) 0.094(5) Uani 0.188(4) 1 d D U P A 2
C33A C 0.2026(18) 0.2168(13) 0.4136(12) 0.097(5) Uani 0.188(4) 1 d D U P A 2
C34A C 0.178(2) 0.2983(14) 0.3970(13) 0.091(5) Uani 0.188(4) 1 d D U P A 2
C35A C 0.136(2) 0.3371(15) 0.3511(9) 0.093(5) Uani 0.188(4) 1 d D U P A 2
C36A C 0.165(2) 0.4009(18) 0.3156(9) 0.094(5) Uani 0.188(4) 1 d D U P A 2
C37A C 0.173(2) 0.3944(17) 0.2593(9) 0.095(5) Uani 0.188(4) 1 d D U P A 2
C38A C 0.2356(16) 0.4180(16) 0.2201(10) 0.102(5) Uani 0.188(4) 1 d D U P A 2
C39A C 0.2788(16) 0.3723(17) 0.1794(14) 0.099(5) Uani 0.188(4) 1 d D U P A 2
C40A C 0.2561(17) 0.3085(13) 0.1768(13) 0.096(5) Uani 0.188(4) 1 d D U P A 2
C41A C 0.3166(15) 0.2397(13) 0.1665(17) 0.094(5) Uani 0.188(4) 1 d D U P A 2
C42A C 0.4059(14) 0.2392(13) 0.1565(12) 0.092(5) Uani 0.188(4) 1 d D U P A 2
C43A C 0.4710(18) 0.1724(14) 0.1795(13) 0.100(5) Uani 0.188(4) 1 d D U P A 2
C44A C 0.4415(16) 0.1141(17) 0.2141(11) 0.098(5) Uani 0.188(4) 1 d D U P A 2
C45A C 0.4802(19) 0.079(2) 0.2647(10) 0.098(5) Uani 0.188(4) 1 d D U P A 2
C46A C 0.4130(15) 0.0557(18) 0.3052(9) 0.092(5) Uani 0.188(4) 1 d D U P A 2
C47A C 0.4119(16) 0.055(2) 0.3597(11) 0.100(5) Uani 0.188(4) 1 d D U P A 2
C48A C 0.3279(15) 0.0829(17) 0.3919(12) 0.102(5) Uani 0.188(4) 1 d D U P A 2
C49A C 0.2492(17) 0.1055(16) 0.3696(10) 0.101(5) Uani 0.188(4) 1 d D U P A 2
C50A C 0.1847(19) 0.1745(13) 0.3821(10) 0.096(5) Uani 0.188(4) 1 d D U P A 2
C51A C 0.149(3) 0.2160(13) 0.3316(10) 0.091(5) Uani 0.188(4) 1 d D U P A 2
C52A C 0.124(2) 0.2931(12) 0.3159(9) 0.087(5) Uani 0.188(4) 1 d D U P A 2
C53A C 0.144(2) 0.3278(14) 0.2575(9) 0.092(5) Uani 0.188(4) 1 d D U P A 2
C54A C 0.1841(17) 0.2868(13) 0.2181(10) 0.095(5) Uani 0.188(4) 1 d D U P A 2
C55A C 0.205(2) 0.2054(13) 0.2342(11) 0.092(5) Uani 0.188(4) 1 d D U P A 2
C56A C 0.2871(15) 0.1755(12) 0.2008(10) 0.088(5) Uani 0.188(4) 1 d D U P A 2
C57A C 0.3487(15) 0.1133(17) 0.2239(10) 0.096(5) Uani 0.188(4) 1 d D U P A 2
C58A C 0.3303(14) 0.0787(17) 0.2816(9) 0.094(5) Uani 0.188(4) 1 d D U P A 2
C59A C 0.2511(17) 0.1046(15) 0.3117(9) 0.094(5) Uani 0.188(4) 1 d D U P A 2
C60A C 0.1868(19) 0.1726(13) 0.2890(9) 0.087(5) Uani 0.188(4) 1 d D U P A 2
C96A C -0.1533(14) 0.4029(9) 0.4020(10) 0.062(5) Uani 0.44(3) 1 d . . P B 3
H96D H -0.1107 0.4287 0.3784 0.093 Uiso 0.44(3) 1 calc R U P B 3
H96E H -0.1989 0.4383 0.4216 0.093 Uiso 0.44(3) 1 calc R U P B 3
H96F H -0.1812 0.3837 0.3793 0.093 Uiso 0.44(3) 1 calc R U P B 3
C97A C -0.0678(13) 0.2713(11) 0.4200(9) 0.059(5) Uani 0.44(3) 1 d . . P B 3
H97D H -0.0239 0.2800 0.3880 0.089 Uiso 0.44(3) 1 calc R U P B 3
H97E H -0.1140 0.2554 0.4092 0.089 Uiso 0.44(3) 1 calc R U P B 3
H97F H -0.0389 0.2318 0.4487 0.089 Uiso 0.44(3) 1 calc R U P B 3
C98A C -0.1762(14) 0.325(2) 0.4945(7) 0.083(8) Uani 0.44(3) 1 d . . P B 3
H98D H -0.1457 0.2830 0.5213 0.124 Uiso 0.44(3) 1 calc R U P B 3
H98E H -0.2248 0.3113 0.4844 0.124 Uiso 0.44(3) 1 calc R U P B 3
H98F H -0.2000 0.3698 0.5106 0.124 Uiso 0.44(3) 1 calc R U P B 3
N1 N 0.1943(2) 0.4693(2) 0.49038(14) 0.0427(9) Uani 1 1 d . . . . .
N2 N 0.4095(2) 0.3823(2) 0.01676(14) 0.0476(9) Uani 1 1 d . . . . .

loop_
_atom_site_aniso_label
_atom_site_aniso_U_11
_atom_site_aniso_U_22
_atom_site_aniso_U_33
_atom_site_aniso_U_23
_atom_site_aniso_U_13
_atom_site_aniso_U_12
C1 0.106(4) 0.039(3) 0.072(4) -0.025(3) 0.014(3) -0.030(3)
C2 0.099(4) 0.042(3) 0.072(4) -0.013(3) 0.014(3) -0.032(3)
C3 0.090(4) 0.035(3) 0.071(4) 0.009(3) -0.002(3) -0.002(3)
C4 0.070(4) 0.054(4) 0.084(4) 0.009(3) 0.003(3) 0.003(3)
C5 0.071(4) 0.056(4) 0.090(4) -0.009(4) 0.011(4) 0.006(3)
C6 0.103(4) 0.039(3) 0.077(4) -0.028(3) 0.021(4) -0.004(3)
C7 0.117(4) 0.058(4) 0.060(4) -0.028(3) 0.033(4) -0.034(4)
C8 0.112(4) 0.077(4) 0.055(3) -0.039(3) 0.003(3) -0.028(4)
C9 0.098(4) 0.062(4) 0.079(4) -0.034(3) -0.007(3) -0.040(3)
C10 0.091(4) 0.082(4) 0.085(4) -0.009(4) -0.014(3) -0.058(3)
C11 0.080(4) 0.082(4) 0.080(4) -0.006(3) -0.001(3) -0.056(3)
C12 0.083(4) 0.045(3) 0.059(3) -0.003(3) 0.016(3) -0.044(3)
C13 0.090(4) 0.050(4) 0.059(3) 0.011(3) 0.015(3) -0.032(3)
C14 0.081(4) 0.046(3) 0.048(3) 0.015(3) -0.002(3) -0.023(3)
C15 0.108(5) 0.078(4) 0.062(4) 0.024(3) -0.012(4) -0.028(4)
C16 0.102(4) 0.086(4) 0.074(4) 0.020(4) -0.040(4) -0.029(4)
C17 0.066(4) 0.088(4) 0.081(4) 0.020(4) -0.022(3) -0.008(4)
C18 0.068(4) 0.090(4) 0.119(5) 0.008(4) -0.018(4) -0.012(4)
C19 0.062(4) 0.084(4) 0.090(4) 0.000(4) 0.011(4) 0.003(4)
C20 0.070(4) 0.082(4) 0.083(4) -0.017(4) 0.031(3) -0.020(3)
C21 0.100(4) 0.078(4) 0.062(4) -0.028(3) 0.032(3) -0.032(4)
C22 0.117(5) 0.090(4) 0.040(3) -0.006(3) 0.019(4) -0.045(4)
C23 0.117(5) 0.095(4) 0.047(3) 0.001(3) -0.001(4) -0.041(4)
C24 0.126(5) 0.113(5) 0.054(4) -0.023(4) -0.015(4) -0.051(4)
C25 0.097(4) 0.101(4) 0.063(4) -0.004(4) -0.030(3) -0.042(4)
C26 0.083(4) 0.096(5) 0.084(4) 0.000(4) -0.030(3) -0.046(4)
C27 0.062(4) 0.111(5) 0.120(5) 0.006(4) -0.009(4) -0.040(4)
C28 0.058(4) 0.099(4) 0.097(4) 0.004(4) 0.006(4) -0.041(3)
C29 0.067(4) 0.078(4) 0.080(4) -0.006(4) 0.033(3) -0.032(3)
C30 0.100(4) 0.067(4) 0.057(4) 0.006(3) 0.031(3) -0.035(3)
C31 0.123(5) 0.085(4) 0.044(3) -0.007(4) 0.023(4) -0.034(4)
C32 0.129(5) 0.087(4) 0.043(3) 0.004(3) -0.004(4) -0.032(4)
C33 0.146(5) 0.112(5) 0.054(4) -0.011(4) -0.022(4) -0.049(4)
C34 0.116(5) 0.094(4) 0.066(4) 0.003(4) -0.037(4) -0.046(4)
C35 0.091(4) 0.098(5) 0.087(4) 0.006(4) -0.035(4) -0.048(4)
C36 0.071(4) 0.107(5) 0.117(5) 0.003(4) -0.029(4) -0.031(4)
C37 0.057(3) 0.092(4) 0.089(4) 0.003(4) -0.004(3) -0.038(3)
C38 0.060(3) 0.078(4) 0.080(4) -0.010(4) 0.019(3) -0.037(3)
C39 0.093(4) 0.069(4) 0.053(3) 0.000(3) 0.020(3) -0.047(3)
C40 0.087(4) 0.060(4) 0.054(3) 0.013(3) 0.005(3) -0.034(3)
C41 0.088(4) 0.054(4) 0.053(3) 0.015(3) -0.005(3) -0.025(3)
C42 0.091(4) 0.085(4) 0.060(4) 0.023(3) -0.014(3) -0.034(4)
C43 0.092(4) 0.085(4) 0.068(4) 0.015(3) -0.036(3) -0.034(4)
C44 0.058(4) 0.081(4) 0.084(4) 0.020(4) -0.004(3) 0.004(3)
C45 0.055(4) 0.096(5) 0.121(5) 0.011(4) -0.006(4) -0.001(4)
C46 0.068(4) 0.075(4) 0.092(4) -0.002(4) 0.028(4) 0.015(3)
C47 0.081(4) 0.076(4) 0.084(4) -0.012(4) 0.041(4) -0.007(4)
C48 0.113(5) 0.084(4) 0.070(4) -0.028(4) 0.032(4) -0.023(4)
C49 0.130(5) 0.065(4) 0.062(4) -0.033(3) 0.039(4) -0.033(4)
C50 0.129(5) 0.085(4) 0.056(4) -0.040(3) -0.001(4) -0.030(4)
C51 0.110(4) 0.069(4) 0.071(4) -0.041(3) -0.002(4) -0.041(4)
C52 0.108(4) 0.077(4) 0.074(4) -0.013(3) -0.011(4) -0.052(4)
C53 0.086(4) 0.078(4) 0.068(4) -0.004(3) -0.005(3) -0.054(3)
C54 0.093(4) 0.047(3) 0.058(3) -0.006(3) 0.004(3) -0.040(3)
C55 0.117(4) 0.038(3) 0.080(4) -0.007(3) 0.005(4) -0.028(3)
C56 0.106(4) 0.036(3) 0.076(4) 0.004(3) 0.004(4) -0.010(4)
C57 0.087(4) 0.047(4) 0.075(4) -0.002(3) 0.009(3) 0.008(3)
C58 0.087(5) 0.051(4) 0.091(4) -0.017(4) 0.028(4) 0.013(4)
C59 0.112(5) 0.050(4) 0.075(4) -0.031(3) 0.013(4) -0.012(4)
C60 0.125(5) 0.047(4) 0.080(4) -0.035(3) 0.014(4) -0.029(4)
C61 0.056(3) 0.037(3) 0.032(2) -0.010(2) 0.002(2) -0.004(2)
C62 0.053(3) 0.037(3) 0.045(3) -0.013(2) 0.001(2) -0.001(2)
C63 0.053(3) 0.032(3) 0.041(2) -0.010(2) 0.005(2) -0.003(2)
C64 0.056(3) 0.033(2) 0.035(2) -0.011(2) -0.006(2) -0.004(2)
C65 0.062(3) 0.033(2) 0.032(2) -0.007(2) 0.006(2) -0.016(2)
C66 0.060(3) 0.038(3) 0.040(3) -0.010(2) -0.001(2) -0.010(2)
C67 0.042(2) 0.037(3) 0.050(3) -0.011(2) 0.005(2) -0.002(2)
C68 0.036(2) 0.038(3) 0.060(3) -0.013(2) 0.008(2) -0.003(2)
C69 0.044(3) 0.037(3) 0.057(3) -0.010(2) 0.015(2) -0.011(2)
C70 0.045(3) 0.042(3) 0.049(3) -0.007(2) 0.012(2) -0.018(2)
C71 0.045(3) 0.042(3) 0.043(3) -0.008(2) 0.009(2) -0.010(2)
C72 0.044(2) 0.040(3) 0.040(2) -0.014(2) 0.003(2) -0.007(2)
C73 0.054(3) 0.032(2) 0.039(2) -0.009(2) -0.008(2) -0.013(2)
C74 0.053(3) 0.033(2) 0.037(2) -0.012(2) 0.003(2) -0.016(2)
C75 0.059(3) 0.040(3) 0.038(2) -0.009(2) -0.007(2) -0.017(2)
C76 0.056(3) 0.042(3) 0.036(2) -0.010(2) -0.002(2) -0.020(2)
C77 0.063(3) 0.047(3) 0.035(2) -0.014(2) -0.003(2) -0.023(2)
C78 0.060(3) 0.038(3) 0.038(2) -0.003(2) -0.002(2) -0.020(2)
C79 0.048(3) 0.042(3) 0.040(2) -0.009(2) 0.007(2) -0.011(2)
C80 0.048(3) 0.045(3) 0.043(3) -0.012(2) 0.002(2) -0.016(2)
C81 0.054(3) 0.042(3) 0.039(2) -0.009(2) 0.001(2) -0.014(2)
C82 0.053(3) 0.037(3) 0.038(2) -0.010(2) -0.003(2) -0.014(2)
C83 0.047(3) 0.039(3) 0.047(3) -0.007(2) 0.006(2) -0.012(2)
C84 0.049(3) 0.042(3) 0.051(3) -0.003(2) 0.006(2) -0.017(2)
C85 0.055(3) 0.031(3) 0.053(3) 0.004(2) 0.001(2) -0.007(2)
C86 0.053(3) 0.040(3) 0.050(3) -0.004(2) 0.003(2) -0.019(2)
C87 0.049(3) 0.037(3) 0.037(2) -0.003(2) 0.001(2) -0.006(2)
C88 0.050(3) 0.041(3) 0.039(2) -0.003(2) 0.004(2) -0.014(2)
C89 0.053(3) 0.047(3) 0.038(2) -0.007(2) -0.003(2) -0.014(2)
C90 0.053(3) 0.049(3) 0.034(2) -0.004(2) -0.005(2) -0.017(2)
C91 0.051(3) 0.042(3) 0.036(2) 0.000(2) 0.000(2) -0.016(2)
C92 0.061(3) 0.042(3) 0.041(2) 0.001(2) 0.004(2) -0.019(2)
C93 0.055(3) 0.052(3) 0.046(3) 0.001(2) 0.000(2) -0.021(3)
C94 0.054(3) 0.051(3) 0.046(3) -0.009(2) -0.003(2) -0.020(3)
C95 0.052(3) 0.047(3) 0.070(3) -0.018(3) 0.011(3) -0.014(3)
C96 0.084(10) 0.098(12) 0.060(8) 0.001(7) -0.004(7) -0.052(9)
C97 0.065(9) 0.030(7) 0.090(11) -0.013(7) -0.010(8) -0.010(5)
C98 0.064(8) 0.079(10) 0.106(15) -0.055(10) -0.007(8) -0.012(7)
C99 0.053(3) 0.038(3) 0.096(4) 0.001(3) -0.005(3) -0.009(2)
C100 0.067(4) 0.050(4) 0.201(8) 0.018(4) -0.031(4) -0.023(3)
C101 0.071(4) 0.043(3) 0.088(4) 0.010(3) 0.012(3) -0.007(3)
C102 0.084(4) 0.038(3) 0.097(4) -0.002(3) -0.018(3) -0.009(3)
C103 0.051(3) 0.050(3) 0.070(3) 0.001(3) -0.001(3) -0.012(3)
C104 0.050(3) 0.067(4) 0.165(7) 0.021(4) 0.009(4) -0.003(3)
C105 0.061(3) 0.090(5) 0.097(5) 0.000(4) -0.020(3) -0.015(3)
C106 0.073(4) 0.058(4) 0.094(4) -0.018(3) 0.010(3) -0.011(3)
C107 0.067(3) 0.055(3) 0.036(2) -0.002(2) -0.005(2) -0.030(3)
C108 0.072(3) 0.069(4) 0.049(3) -0.014(3) 0.006(3) -0.035(3)
C109 0.074(3) 0.054(3) 0.048(3) -0.005(2) -0.001(2) -0.028(3)
C110 0.062(3) 0.061(3) 0.052(3) 0.005(3) -0.004(2) -0.026(3)
C111 0.047(3) 0.043(3) 0.035(2) -0.001(2) -0.015(2) -0.009(2)
C112 0.049(3) 0.039(3) 0.037(2) -0.001(2) -0.009(2) -0.012(2)
C113 0.040(2) 0.031(2) 0.031(2) 0.0007(19) -0.0004(18) -0.007(2)
C114 0.052(3) 0.031(2) 0.035(2) -0.005(2) -0.005(2) -0.011(2)
C115 0.048(3) 0.047(3) 0.037(2) -0.003(2) -0.011(2) -0.020(2)
C116 0.041(2) 0.052(3) 0.041(2) -0.003(2) -0.012(2) -0.011(2)
C117 0.034(2) 0.031(2) 0.038(2) 0.0028(19) -0.0071(19) -0.0018(19)
C118 0.044(3) 0.046(3) 0.042(2) 0.000(2) 0.000(2) -0.014(2)
C119 0.035(2) 0.038(3) 0.048(3) 0.001(2) -0.003(2) 0.005(2)
C120 0.039(2) 0.040(3) 0.048(3) 0.000(2) 0.003(2) -0.012(2)
C121 0.051(3) 0.038(3) 0.035(2) 0.002(2) 0.000(2) -0.012(2)
C122 0.042(2) 0.031(2) 0.037(2) 0.002(2) -0.0003(19) -0.009(2)
C123 0.057(3) 0.053(3) 0.046(3) 0.000(2) -0.017(2) -0.019(3)
C124 0.084(4) 0.057(3) 0.035(2) -0.006(2) -0.014(3) -0.029(3)
C125 0.097(4) 0.054(3) 0.057(3) -0.009(3) -0.020(3) -0.042(3)
C126 0.093(4) 0.072(4) 0.092(4) -0.023(4) -0.023(4) -0.046(4)
C127 0.067(4) 0.074(4) 0.130(5) -0.018(4) -0.020(4) -0.041(4)
C128 0.069(3) 0.072(4) 0.089(4) -0.015(3) -0.021(3) -0.037(3)
C129 0.056(3) 0.033(3) 0.032(2) -0.008(2) 0.004(2) -0.013(2)
C130 0.062(3) 0.041(3) 0.025(2) -0.005(2) 0.008(2) -0.015(2)
C131 0.076(3) 0.042(3) 0.035(2) -0.008(2) 0.007(2) -0.026(3)
C132 0.059(3) 0.044(3) 0.035(2) -0.009(2) -0.001(2) -0.018(3)
C133 0.053(3) 0.042(3) 0.046(3) -0.008(2) 0.015(2) -0.009(2)
C134 0.048(3) 0.043(3) 0.070(3) -0.003(3) 0.008(3) -0.002(2)
C135 0.071(4) 0.044(3) 0.075(4) 0.002(3) -0.009(3) -0.004(3)
C136 0.072(4) 0.034(3) 0.081(4) -0.002(3) 0.011(3) -0.007(3)
C137 0.084(4) 0.040(3) 0.050(3) -0.009(2) 0.007(3) -0.011(3)
C138 0.061(3) 0.043(3) 0.040(3) -0.011(2) 0.021(2) -0.018(3)
C139 0.100(4) 0.057(4) 0.043(3) -0.014(3) -0.003(3) -0.040(3)
C140 0.077(3) 0.043(3) 0.043(3) -0.013(2) 0.003(3) -0.023(3)
C141 0.087(4) 0.039(3) 0.050(3) -0.015(2) 0.011(3) -0.020(3)
C142 0.102(4) 0.041(3) 0.050(3) -0.016(2) 0.018(3) -0.024(3)
C143 0.110(5) 0.047(3) 0.044(3) -0.014(3) 0.020(3) -0.037(4)
C144 0.102(4) 0.050(3) 0.068(3) -0.024(3) 0.004(3) -0.040(3)
C145 0.034(2) 0.056(3) 0.051(3) 0.007(2) -0.010(2) -0.016(2)
C146 0.062(3) 0.051(3) 0.068(3) -0.003(3) -0.024(3) -0.018(3)
C147 0.052(3) 0.079(4) 0.060(3) -0.005(3) 0.000(2) -0.028(3)
C148 0.066(3) 0.064(4) 0.059(3) 0.005(3) -0.013(3) -0.020(3)
C149 0.075(4) 0.055(4) 0.102(5) -0.003(4) -0.005(4) 0.012(3)
C150 0.085(4) 0.085(5) 0.101(5) 0.014(4) -0.027(4) -0.010(4)
C151 0.058(3) 0.084(5) 0.106(5) -0.001(4) -0.018(3) 0.001(3)
C152 0.127(6) 0.067(5) 0.157(7) -0.034(5) -0.001(6) 0.043(4)
C153 0.140(6) 0.052(4) 0.066(4) -0.020(3) 0.010(4) -0.044(4)
C154 0.302(12) 0.059(4) 0.073(4) -0.022(4) 0.073(6) -0.084(6)
C155 0.135(6) 0.059(4) 0.160(7) -0.043(5) 0.039(6) -0.051(4)
C156 0.149(6) 0.047(3) 0.062(3) -0.017(3) 0.003(4) -0.033(4)
C157 0.088(5) 0.132(6) 0.161(7) -0.025(5) -0.026(5) -0.072(5)
C158 0.084(5) 0.138(7) 0.135(6) 0.006(6) -0.003(5) -0.063(5)
C159 0.125(6) 0.300(12) 0.126(7) -0.053(8) -0.023(6) -0.099(8)
C160 0.131(6) 0.147(8) 0.153(7) 0.000(6) 0.022(5) -0.093(6)
C161 0.052(3) 0.038(3) 0.039(3) 0.003(2) -0.014(2) -0.003(2)
C162 0.042(2) 0.043(3) 0.037(2) -0.001(2) -0.008(2) -0.005(2)
C163 0.088(4) 0.066(4) 0.051(3) -0.011(3) -0.012(3) 0.011(3)
C164 0.123(5) 0.070(4) 0.054(4) -0.001(3) -0.017(4) 0.021(4)
C165 0.095(4) 0.056(4) 0.062(4) -0.006(3) -0.009(3) 0.019(3)
C166 0.052(3) 0.049(3) 0.047(3) -0.003(2) -0.006(2) -0.003(2)
C167 0.055(3) 0.039(3) 0.036(2) -0.002(2) 0.001(2) -0.012(2)
C168 0.044(2) 0.035(3) 0.047(3) 0.000(2) -0.008(2) -0.004(2)
C169 0.049(3) 0.040(3) 0.050(3) -0.001(2) -0.006(2) -0.009(2)
C170 0.072(3) 0.040(3) 0.064(3) -0.009(3) 0.002(3) 0.005(3)
C171 0.080(4) 0.050(3) 0.062(3) -0.014(3) 0.001(3) 0.015(3)
C172 0.059(3) 0.043(3) 0.055(3) -0.009(3) 0.000(3) 0.003(2)
C173 0.168(7) 0.069(5) 0.067(4) -0.005(4) -0.012(5) 0.042(5)
C174 0.119(6) 0.069(4) 0.085(5) -0.013(4) -0.031(4) 0.025(4)
C1A 0.101(9) 0.098(9) 0.092(8) -0.011(8) -0.017(8) -0.034(8)
C2A 0.107(9) 0.093(9) 0.085(8) -0.013(8) -0.026(8) -0.032(8)
C3A 0.110(8) 0.091(8) 0.076(8) -0.024(8) -0.027(7) -0.039(7)
C4A 0.111(8) 0.084(8) 0.085(8) -0.026(8) -0.019(7) -0.034(8)
C5A 0.101(8) 0.080(9) 0.091(9) -0.023(8) -0.014(7) -0.035(8)
C6A 0.102(8) 0.091(9) 0.094(8) -0.013(8) -0.012(7) -0.033(8)
C7A 0.099(8) 0.100(9) 0.093(9) -0.003(8) -0.009(8) -0.035(8)
C8A 0.095(9) 0.109(9) 0.088(8) -0.007(8) -0.006(8) -0.034(8)
C9A 0.094(9) 0.106(9) 0.088(8) -0.006(8) -0.008(8) -0.029(8)
C10A 0.089(9) 0.101(8) 0.084(8) -0.007(8) -0.005(8) -0.023(8)
C11A 0.093(9) 0.096(9) 0.085(8) -0.002(7) -0.020(8) -0.020(8)
C12A 0.101(8) 0.097(9) 0.086(8) -0.004(7) -0.029(8) -0.027(8)
C13A 0.108(9) 0.095(8) 0.078(8) -0.004(8) -0.023(8) -0.028(7)
C14A 0.114(8) 0.099(8) 0.076(9) -0.013(8) -0.023(8) -0.033(8)
C15A 0.107(8) 0.095(8) 0.074(8) -0.018(8) -0.013(7) -0.029(7)
C16A 0.111(8) 0.093(8) 0.081(9) -0.021(8) -0.008(7) -0.028(8)
C17A 0.111(8) 0.086(9) 0.087(9) -0.022(8) -0.009(7) -0.027(8)
C18A 0.103(8) 0.081(9) 0.090(8) -0.018(8) -0.010(7) -0.023(8)
C19A 0.098(8) 0.076(9) 0.089(8) -0.015(8) -0.012(7) -0.029(8)
C20A 0.105(8) 0.087(9) 0.093(8) -0.005(8) -0.010(8) -0.025(8)
C21A 0.106(8) 0.097(9) 0.091(8) 0.001(8) -0.007(8) -0.031(8)
C22A 0.105(9) 0.101(9) 0.081(8) 0.003(8) -0.007(7) -0.037(7)
C23A 0.093(9) 0.105(8) 0.077(8) -0.001(8) -0.004(8) -0.038(7)
C24A 0.091(8) 0.112(9) 0.082(8) -0.004(8) -0.001(8) -0.034(8)
C25A 0.095(9) 0.108(9) 0.082(8) -0.014(8) 0.002(8) -0.024(8)
C26A 0.096(9) 0.102(9) 0.087(8) -0.008(8) 0.000(8) -0.018(8)
C27A 0.103(9) 0.090(9) 0.092(8) -0.010(8) -0.008(8) -0.013(8)
C28A 0.102(9) 0.087(9) 0.094(8) -0.004(8) -0.013(8) -0.014(8)
C29A 0.114(9) 0.084(9) 0.095(8) 0.000(7) -0.014(8) -0.012(8)
C30A 0.113(9) 0.089(8) 0.086(9) -0.001(8) -0.015(8) -0.020(8)
C31A 0.116(9) 0.089(8) 0.084(8) -0.003(7) -0.011(8) -0.024(7)
C32A 0.109(9) 0.092(8) 0.078(9) -0.009(8) -0.010(8) -0.028(7)
C33A 0.104(9) 0.097(8) 0.084(8) -0.012(8) -0.007(8) -0.028(8)
C34A 0.103(9) 0.093(8) 0.078(8) -0.021(8) -0.009(7) -0.027(8)
C35A 0.098(9) 0.090(8) 0.086(8) -0.015(7) -0.009(7) -0.023(8)
C36A 0.096(8) 0.085(9) 0.093(8) -0.012(8) -0.009(7) -0.021(8)
C37A 0.095(8) 0.089(9) 0.093(8) -0.003(7) -0.019(8) -0.017(8)
C38A 0.105(8) 0.092(9) 0.096(8) -0.002(7) -0.014(7) -0.021(8)
C39A 0.105(9) 0.098(8) 0.085(8) -0.001(8) -0.014(8) -0.027(7)
C40A 0.103(9) 0.102(8) 0.083(8) -0.010(8) -0.021(8) -0.030(7)
C41A 0.104(8) 0.104(8) 0.081(9) -0.014(8) -0.015(8) -0.039(8)
C42A 0.096(8) 0.102(8) 0.077(9) -0.010(8) -0.002(7) -0.035(7)
C43A 0.104(9) 0.102(9) 0.084(9) -0.014(8) 0.000(8) -0.027(8)
C44A 0.112(8) 0.088(9) 0.089(9) -0.019(8) -0.003(8) -0.023(8)
C45A 0.112(8) 0.079(9) 0.091(8) -0.019(8) -0.005(8) -0.013(8)
C46A 0.112(8) 0.068(9) 0.089(8) -0.016(8) -0.007(8) -0.019(8)
C47A 0.115(9) 0.075(9) 0.093(8) -0.004(8) -0.008(8) -0.013(8)
C48A 0.116(9) 0.084(9) 0.092(8) -0.006(8) -0.007(8) -0.020(8)
C49A 0.110(9) 0.087(8) 0.095(8) -0.007(8) -0.008(8) -0.025(8)
C50A 0.104(9) 0.093(8) 0.088(8) -0.014(7) -0.006(8) -0.030(8)
C51A 0.094(9) 0.092(8) 0.087(8) -0.015(7) -0.010(8) -0.030(8)
C52A 0.089(9) 0.089(8) 0.082(8) -0.014(7) -0.012(7) -0.025(7)
C53A 0.088(9) 0.096(8) 0.086(8) -0.007(7) -0.021(8) -0.021(7)
C54A 0.098(8) 0.101(8) 0.091(8) -0.011(7) -0.023(8) -0.030(8)
C55A 0.100(9) 0.096(9) 0.090(8) -0.016(8) -0.019(8) -0.037(8)
C56A 0.102(8) 0.095(8) 0.083(8) -0.020(8) -0.016(7) -0.044(7)
C57A 0.110(8) 0.088(9) 0.090(9) -0.018(8) -0.010(8) -0.030(8)
C58A 0.111(8) 0.077(8) 0.094(8) -0.017(8) -0.007(7) -0.028(8)
C59A 0.106(9) 0.082(8) 0.094(8) -0.015(8) -0.010(7) -0.029(8)
C60A 0.097(9) 0.087(8) 0.088(8) -0.019(7) -0.015(8) -0.036(8)
C96A 0.062(10) 0.059(10) 0.070(13) 0.000(8) -0.024(9) -0.025(8)
C97A 0.067(11) 0.040(10) 0.069(12) -0.008(9) -0.002(8) -0.018(7)
C98A 0.062(11) 0.16(2) 0.057(10) -0.040(12) 0.002(8) -0.059(14)
N1 0.051(2) 0.035(2) 0.040(2) -0.0081(18) 0.0005(18) -0.0117(18)
N2 0.055(2) 0.043(2) 0.043(2) -0.0093(19) 0.0016(18) -0.015(2)

loop_
_atom_type_symbol
_atom_type_description
_atom_type_scat_dispersion_real
_atom_type_scat_dispersion_imag
_atom_type_scat_source
C C 0.0033 0.0016 'International Tables Vol C Tables 4.2.6.8 and 6.1.1.4'
H H 0.0000 0.0000 'International Tables Vol C Tables 4.2.6.8 and 6.1.1.4'
N N 0.0061 0.0033 'International Tables Vol C Tables 4.2.6.8 and 6.1.1.4'
O O 0.0106 0.0060 'International Tables Vol C Tables 4.2.6.8 and 6.1.1.4'
Cl Cl 0.1484 0.1585 'International Tables Vol C Tables 4.2.6.8 and 6.1.1.4'

loop_
_geom_angle_atom_site_label_1
_geom_angle_atom_site_label_2
_geom_angle_atom_site_label_3
_geom_angle
C2 C1 C6 120.3(7)
C2 C1 C9 113.4(7)
C6 C1 C9 113.5(6)
C1 C2 C12 120.1(7)
C1 C2 C3 116.2(7)
C12 C2 C3 110.9(6)
C4 C3 C14 119.9(7)
C4 C3 C2 124.6(7)
C14 C3 C2 106.0(6)
C3 C4 C5 115.0(8)
C3 C4 C17 117.0(7)
C5 C4 C17 115.4(7)
C6 C5 C4 124.2(7)
C6 C5 C19 119.8(8)
C4 C5 C19 105.2(8)
C5 C6 C7 121.8(8)
C5 C6 C1 119.8(7)
C7 C6 C1 106.2(7)
C21 C7 C6 118.3(8)
C21 C7 C8 119.2(8)
C6 C7 C8 109.0(7)
C24 C8 C7 115.2(8)
C24 C8 C9 121.2(8)
C7 C8 C9 112.6(7)
C10 C9 C1 126.0(7)
C10 C9 C8 119.9(7)
C1 C9 C8 98.6(6)
C9 C10 C11 119.7(8)
C9 C10 C26 121.4(7)
C11 C10 C26 110.2(8)
C12 C11 C10 115.4(7)
C12 C11 C28 121.2(7)
C10 C11 C28 110.4(7)
C11 C12 C2 124.9(6)
C11 C12 C13 115.7(6)
C2 C12 C13 107.4(6)
C30 C13 C12 121.8(7)
C30 C13 C14 119.4(7)
C12 C13 C14 106.7(6)
C15 C14 C3 123.4(7)
C15 C14 C13 113.4(7)
C3 C14 C13 108.7(6)
C14 C15 C16 116.2(8)
C14 C15 C32 124.8(8)
C16 C15 C32 107.2(8)
C17 C16 C15 123.1(8)
C17 C16 C34 118.6(8)
C15 C16 C34 107.3(8)
C16 C17 C4 120.0(7)
C16 C17 C18 128.2(9)
C4 C17 C18 97.7(7)
C36 C18 C19 119.7(9)
C36 C18 C17 113.2(9)
C19 C18 C17 115.9(8)
C20 C19 C18 123.8(9)
C20 C19 C5 118.7(8)
C18 C19 C5 105.7(7)
C19 C20 C21 119.7(8)
C19 C20 C38 118.6(8)
C21 C20 C38 108.9(7)
C7 C21 C20 121.6(8)
C7 C21 C22 123.2(8)
C20 C21 C22 104.1(7)
C23 C22 C39 118.6(8)
C23 C22 C21 115.6(8)
C39 C22 C21 112.3(7)
C22 C23 C24 120.0(9)
C22 C23 C42 118.1(8)
C24 C23 C42 109.9(8)
C8 C24 C25 115.2(9)
C8 C24 C23 126.6(9)
C25 C24 C23 108.7(8)
C24 C25 C26 128.5(8)
C24 C25 C43 108.0(7)
C26 C25 C43 109.5(7)
C25 C26 C27 129.9(8)
C25 C26 C10 113.0(7)
C27 C26 C10 102.0(7)
C45 C27 C28 116.6(9)
C45 C27 C26 118.6(8)
C28 C27 C26 115.1(8)
C29 C28 C27 126.6(9)
C29 C28 C11 117.8(8)
C27 C28 C11 102.3(8)
C28 C29 C30 122.1(8)
C28 C29 C47 117.1(8)
C30 C29 C47 109.8(8)
C13 C30 C29 121.3(8)
C13 C30 C31 124.7(8)
C29 C30 C31 101.3(7)
C32 C31 C30 118.4(9)
C32 C31 C48 115.0(9)
C30 C31 C48 115.4(8)
C31 C32 C33 120.0(9)
C31 C32 C15 119.1(9)
C33 C32 C15 107.8(8)
C50 C33 C34 117.1(9)
C50 C33 C32 124.6(10)
C34 C33 C32 109.5(9)
C33 C34 C35 127.5(9)
C33 C34 C16 108.0(8)
C35 C34 C16 109.9(8)
C36 C35 C34 129.4(9)
C36 C35 C52 106.1(7)
C34 C35 C52 112.5(8)
C18 C36 C35 119.9(9)
C18 C36 C37 116.3(9)
C35 C36 C37 112.2(8)
C38 C37 C53 118.0(8)
C38 C37 C36 125.4(8)
C53 C37 C36 103.8(8)
C37 C38 C39 120.4(8)
C37 C38 C20 116.0(8)
C39 C38 C20 111.5(7)
C40 C39 C38 123.1(7)
C40 C39 C22 124.2(8)
C38 C39 C22 103.0(7)
C39 C40 C54 120.6(7)
C39 C40 C41 118.5(7)
C54 C40 C41 107.1(6)
C42 C41 C56 123.6(7)
C42 C41 C40 117.2(7)
C56 C41 C40 107.4(7)
C41 C42 C43 118.6(8)
C41 C42 C23 123.3(8)
C43 C42 C23 106.6(8)
C44 C43 C42 121.4(8)
C44 C43 C25 119.2(7)
C42 C43 C25 106.7(7)
C43 C44 C57 120.2(7)
C43 C44 C45 127.4(8)
C57 C44 C45 99.8(7)
C27 C45 C46 120.1(9)
C27 C45 C44 114.5(9)
C46 C45 C44 112.8(8)
C47 C46 C45 123.9(9)
C47 C46 C58 117.5(9)
C45 C46 C58 107.3(7)
C48 C47 C46 122.5(9)
C48 C47 C29 109.5(8)
C46 C47 C29 115.3(9)
C49 C48 C47 119.9(9)
C49 C48 C31 125.1(9)
C47 C48 C31 103.7(8)
C48 C49 C50 118.5(9)
C48 C49 C59 120.2(9)
C50 C49 C59 107.8(8)
C33 C50 C49 116.7(9)
C33 C50 C51 120.4(9)
C49 C50 C51 111.7(8)
C52 C51 C60 129.1(7)
C52 C51 C50 119.2(8)
C60 C51 C50 99.2(7)
C51 C52 C53 115.4(7)
C51 C52 C35 122.5(7)
C53 C52 C35 107.9(7)
C54 C53 C52 117.6(7)
C54 C53 C37 120.8(7)
C52 C53 C37 109.9(7)
C53 C54 C55 123.3(6)
C53 C54 C40 117.0(7)
C55 C54 C40 108.4(7)
C60 C55 C54 120.5(8)
C60 C55 C56 116.2(8)
C54 C55 C56 110.9(6)
C57 C56 C55 124.8(8)
C57 C56 C41 117.1(8)
C55 C56 C41 106.1(7)
C56 C57 C58 114.8(8)
C56 C57 C44 119.0(7)
C58 C57 C44 113.3(7)
C59 C58 C46 118.0(8)
C59 C58 C57 121.7(8)
C46 C58 C57 106.6(8)
C58 C59 C60 120.2(8)
C58 C59 C49 121.7(8)
C60 C59 C49 108.2(8)
C55 C60 C59 122.3(8)
C55 C60 C51 113.8(7)
C59 C60 C51 112.9(7)
C62 C61 C66 121.1(4)
C62 C61 C167 119.0(4)
C66 C61 C167 119.9(4)
C61 C62 C63 121.0(4)
C61 C62 H62 119.5
C63 C62 H62 119.5
C62 C63 C64 115.1(4)
C62 C63 C72 124.9(4)
C64 C63 C72 119.3(4)
N1 C64 C65 118.4(4)
N1 C64 C63 116.1(4)
C65 C64 C63 125.1(4)
C64 C65 C66 115.2(4)
C64 C65 C73 119.4(4)
C66 C65 C73 124.6(4)
C61 C66 C65 121.0(4)
C61 C66 H66 119.5
C65 C66 H66 119.5
C72 C67 C68 121.0(4)
C72 C67 H67 119.5
C68 C67 H67 119.5
C67 C68 C69 118.9(4)
C67 C68 C95 120.8(4)
C69 C68 C95 120.2(4)
C70 C69 C68 123.5(4)
C70 C69 H69 118.3
C68 C69 H69 118.3
C69 C70 C71 113.9(4)
C69 C70 C83 125.9(4)
C71 C70 C83 119.5(4)
C79 C71 C72 119.5(4)
C79 C71 C70 115.0(4)
C72 C71 C70 124.2(4)
C71 C72 C67 117.5(4)
C71 C72 C63 118.1(4)
C67 C72 C63 124.0(4)
C78 C73 C74 117.4(4)
C78 C73 C65 124.6(4)
C74 C73 C65 117.7(4)
C82 C74 C73 118.7(4)
C82 C74 C75 115.4(4)
C73 C74 C75 124.7(4)
C76 C75 C74 114.3(4)
C76 C75 C89 125.1(4)
C74 C75 C89 119.9(4)
C75 C76 C77 122.3(4)
C75 C76 H76 118.8
C77 C76 H76 118.8
C76 C77 C78 120.5(4)
C76 C77 C107 122.1(4)
C78 C77 C107 117.3(4)
C73 C78 C77 119.6(4)
C73 C78 H78 120.2
C77 C78 H78 120.2
C80 C79 N1 107.8(4)
C80 C79 C71 125.1(4)
N1 C79 C71 121.0(4)
C79 C80 C88 121.5(4)
C79 C80 C81 108.2(4)
C88 C80 C81 122.3(4)
C82 C81 C90 122.3(4)
C82 C81 C80 107.1(4)
C90 C81 C80 122.8(4)
C81 C82 N1 108.8(4)
C81 C82 C74 124.6(4)
N1 C82 C74 122.3(4)
C84 C83 C88 114.0(4)
C84 C83 C70 124.9(4)
C88 C83 C70 120.2(4)
C85 C84 C83 122.0(4)
C85 C84 H84 119.0
C83 C84 H84 119.0
C84 C85 C86 120.1(4)
C84 C85 C99 119.9(4)
C86 C85 C99 119.8(4)
C87 C86 C85 121.9(4)
C87 C86 H86 119.0
C85 C86 H86 119.0
C86 C87 C88 114.9(4)
C86 C87 C91 124.6(4)
C88 C87 C91 119.9(4)
C80 C88 C83 117.0(4)
C80 C88 C87 116.6(4)
C83 C88 C87 125.1(4)
C94 C89 C90 115.9(4)
C94 C89 C75 124.7(4)
C90 C89 C75 118.8(4)
C81 C90 C91 117.6(4)
C81 C90 C89 117.2(4)
C91 C90 C89 124.2(4)
C92 C91 C90 115.4(4)
C92 C91 C87 124.6(4)
C90 C91 C87 119.1(4)
C91 C92 C93 121.5(4)
C91 C92 H92 119.3
C93 C92 H92 119.3
C94 C93 C92 120.5(4)
C94 C93 C103 119.2(4)
C92 C93 C103 120.2(4)
C89 C94 C93 121.3(4)
C89 C94 H94 119.3
C93 C94 H94 119.3
C96A C95 C97A 114.0(10)
C96A C95 C68 111.6(7)
C97A C95 C68 108.8(9)
C68 C95 C98 114.8(7)
C96A C95 C98A 109.1(10)
C97A C95 C98A 108.6(10)
C68 C95 C98A 104.3(7)
C68 C95 C97 114.5(7)
C98 C95 C97 106.0(8)
C68 C95 C96 112.7(6)
C98 C95 C96 103.6(8)
C97 C95 C96 104.2(8)
C95 C96 H96A 109.5
C95 C96 H96B 109.5
H96A C96 H96B 109.5
C95 C96 H96C 109.5
H96A C96 H96C 109.5
H96B C96 H96C 109.5
C95 C97 H97A 109.5
C95 C97 H97B 109.5
H97A C97 H97B 109.5
C95 C97 H97C 109.5
H97A C97 H97C 109.5
H97B C97 H97C 109.5
C95 C98 H98A 109.5
C95 C98 H98B 109.5
H98A C98 H98B 109.5
C95 C98 H98C 109.5
H98A C98 H98C 109.5
H98B C98 H98C 109.5
C102 C99 C100 110.8(5)
C102 C99 C85 110.5(4)
C100 C99 C85 113.1(4)
C102 C99 C101 108.4(4)
C100 C99 C101 106.5(5)
C85 C99 C101 107.3(4)
C99 C100 H10A 109.5
C99 C100 H10B 109.5
H10A C100 H10B 109.5
C99 C100 H10C 109.5
H10A C100 H10C 109.5
H10B C100 H10C 109.5
C99 C101 H10D 109.5
C99 C101 H10E 109.5
H10D C101 H10E 109.5
C99 C101 H10F 109.5
H10D C101 H10F 109.5
H10E C101 H10F 109.5
C99 C102 H10G 109.5
C99 C102 H10H 109.5
H10G C102 H10H 109.5
C99 C102 H10I 109.5
H10G C102 H10I 109.5
H10H C102 H10I 109.5
C104 C103 C105 113.4(5)
C104 C103 C106 109.0(5)
C105 C103 C106 108.7(4)
C104 C103 C93 111.8(4)
C105 C103 C93 106.9(4)
C106 C103 C93 106.9(4)
C103 C104 H10J 109.5
C103 C104 H10K 109.5
H10J C104 H10K 109.5
C103 C104 H10L 109.5
H10J C104 H10L 109.5
H10K C104 H10L 109.5
C103 C105 H10M 109.5
C103 C105 H10N 109.5
H10M C105 H10N 109.5
C103 C105 H10O 109.5
H10M C105 H10O 109.5
H10N C105 H10O 109.5
C103 C106 H10P 109.5
C103 C106 H10Q 109.5
H10P C106 H10Q 109.5
C103 C106 H10R 109.5
H10P C106 H10R 109.5
H10Q C106 H10R 109.5
C108 C107 C110 108.2(4)
C108 C107 C109 110.3(4)
C110 C107 C109 107.7(4)
C108 C107 C77 108.9(4)
C110 C107 C77 110.8(4)
C109 C107 C77 110.9(4)
C107 C108 H10S 109.5
C107 C108 H10T 109.5
H10S C108 H10T 109.5
C107 C108 H10U 109.5
H10S C108 H10U 109.5
H10T C108 H10U 109.5
C107 C109 H10V 109.5
C107 C109 H10W 109.5
H10V C109 H10W 109.5
C107 C109 H10$ 109.5
H10V C109 H10$ 109.5
H10W C109 H10$ 109.5
C107 C110 H11A 109.5
C107 C110 H11B 109.5
H11A C110 H11B 109.5
C107 C110 H11C 109.5
H11A C110 H11C 109.5
H11B C110 H11C 109.5
C116 C111 C112 120.9(4)
C116 C111 C162 118.5(4)
C112 C111 C162 120.5(4)
C113 C112 C111 120.3(4)
C113 C112 H112 119.9
C111 C112 H112 119.9
C112 C113 C114 115.2(4)
C112 C113 C122 123.9(4)
C114 C113 C122 120.4(4)
N2 C114 C115 118.0(4)
N2 C114 C113 116.1(4)
C115 C114 C113 125.7(4)
C114 C115 C116 114.7(4)
C114 C115 C123 120.1(4)
C116 C115 C123 124.3(4)
C111 C116 C115 121.6(4)
C111 C116 H116 119.2
C115 C116 H116 119.2
C122 C117 C118 121.5(4)
C122 C117 H117 119.3
C118 C117 H117 119.3
C119 C118 C117 118.2(4)
C119 C118 C145 120.4(4)
C117 C118 C145 121.2(4)
C120 C119 C118 124.2(4)
C120 C119 H119 117.9
C118 C119 H119 117.9
C119 C120 C121 115.9(4)
C119 C120 C133 126.2(4)
C121 C120 C133 117.2(4)
C129 C121 C120 118.7(4)
C129 C121 C122 117.3(4)
C120 C121 C122 123.4(4)
C117 C122 C121 116.1(4)
C117 C122 C113 125.6(4)
C121 C122 C113 117.5(4)
C128 C123 C124 117.0(5)
C128 C123 C115 124.7(5)
C124 C123 C115 117.4(4)
C132 C124 C125 117.4(5)
C132 C124 C123 117.9(4)
C125 C124 C123 123.7(5)
C124 C125 C126 115.4(5)
C124 C125 C139 118.7(5)
C126 C125 C139 124.8(5)
C127 C126 C125 122.1(5)
C127 C126 H126 119.0
C125 C126 H126 119.0
C128 C127 C126 120.2(5)
C128 C127 C157 118.2(6)
C126 C127 C157 121.6(6)
C127 C128 C123 121.0(6)
C127 C128 H128 119.5
C123 C128 H128 119.5
C130 C129 N2 108.9(4)
C130 C129 C121 123.2(4)
N2 C129 C121 122.5(4)
C129 C130 C138 121.8(4)
C129 C130 C131 107.1(4)
C138 C130 C131 124.0(4)
C132 C131 C130 109.2(4)
C132 C131 C140 120.5(4)
C130 C131 C140 122.7(5)
C131 C132 C124 124.3(5)
C131 C132 N2 106.7(4)
C124 C132 N2 122.7(4)
C134 C133 C138 116.1(5)
C134 C133 C120 123.4(5)
C138 C133 C120 119.8(4)
C133 C134 C135 120.8(5)
C133 C134 H134 119.6
C135 C134 H134 119.6
C136 C135 C134 119.7(5)
C136 C135 C149 119.1(5)
C134 C135 C149 121.2(6)
C135 C136 C137 122.7(5)
C135 C136 H136 118.7
C137 C136 H136 118.7
C136 C137 C138 116.1(5)
C136 C137 C141 125.3(5)
C138 C137 C141 117.8(5)
C130 C138 C133 117.8(4)
C130 C138 C137 117.9(5)
C133 C138 C137 122.9(5)
C140 C139 C144 114.5(6)
C140 C139 C125 119.8(5)
C144 C139 C125 125.1(5)
C139 C140 C131 118.1(5)
C139 C140 C141 123.6(5)
C131 C140 C141 116.4(5)
C142 C141 C140 116.5(5)
C142 C141 C137 122.9(5)
C140 C141 C137 119.9(4)
C143 C142 C141 119.9(6)
C143 C142 H142 120.1
C141 C142 H142 120.1
C144 C143 C142 121.2(5)
C144 C143 C153 118.9(6)
C142 C143 C153 119.4(6)
C143 C144 C139 122.1(5)
C143 C144 H144 119.0
C139 C144 H144 119.0
C118 C145 C148 109.7(4)
C118 C145 C147 111.4(4)
C148 C145 C147 108.4(4)
C118 C145 C146 114.2(4)
C148 C145 C146 106.9(4)
C147 C145 C146 106.0(4)
C145 C146 H14A 109.5
C145 C146 H14B 109.5
H14A C146 H14B 109.5
C145 C146 H14C 109.5
H14A C146 H14C 109.5
H14B C146 H14C 109.5
C145 C147 H14D 109.5
C145 C147 H14E 109.5
H14D C147 H14E 109.5
C145 C147 H14F 109.5
H14D C147 H14F 109.5
H14E C147 H14F 109.5
C145 C148 H14G 109.5
C145 C148 H14H 109.5
H14G C148 H14H 109.5
C145 C148 H14I 109.5
H14G C148 H14I 109.5
H14H C148 H14I 109.5
C151 C149 C152 106.2(6)
C151 C149 C150 110.0(6)
C152 C149 C150 112.3(6)
C151 C149 C135 111.3(5)
C152 C149 C135 109.5(6)
C150 C149 C135 107.6(5)
C149 C150 H15A 109.5
C149 C150 H15B 109.5
H15A C150 H15B 109.5
C149 C150 H15C 109.5
H15A C150 H15C 109.5
H15B C150 H15C 109.5
C149 C151 H15D 109.5
C149 C151 H15E 109.5
H15D C151 H15E 109.5
C149 C151 H15F 109.5
H15D C151 H15F 109.5
H15E C151 H15F 109.5
C149 C152 H15G 109.5
C149 C152 H15H 109.5
H15G C152 H15H 109.5
C149 C152 H15I 109.5
H15G C152 H15I 109.5
H15H C152 H15I 109.5
C154 C153 C155 112.8(6)
C154 C153 C156 108.5(6)
C155 C153 C156 106.6(5)
C154 C153 C143 108.4(4)
C155 C153 C143 109.7(6)
C156 C153 C143 110.8(5)
C153 C154 H15J 109.5
C153 C154 H15K 109.5
H15J C154 H15K 109.5
C153 C154 H15L 109.5
H15J C154 H15L 109.5
H15K C154 H15L 109.5
C153 C155 H15M 109.5
C153 C155 H15N 109.5
H15M C155 H15N 109.5
C153 C155 H15O 109.5
H15M C155 H15O 109.5
H15N C155 H15O 109.5
C153 C156 H15P 109.5
C153 C156 H15Q 109.5
H15P C156 H15Q 109.5
C153 C156 H15R 109.5
H15P C156 H15R 109.5
H15Q C156 H15R 109.5
C159 C157 C158 112.3(9)
C159 C157 C127 107.5(8)
C158 C157 C127 114.0(6)
C159 C157 C160 112.7(8)
C158 C157 C160 103.2(8)
C127 C157 C160 107.1(6)
C157 C158 H15S 109.5
C157 C158 H15T 109.5
H15S C158 H15T 109.5
C157 C158 H15U 109.5
H15S C158 H15U 109.5
H15T C158 H15U 109.5
C157 C159 H15V 109.5
C157 C159 H15W 109.5
H15V C159 H15W 109.5
C157 C159 H15$ 109.5
H15V C159 H15$ 109.5
H15W C159 H15$ 109.5
C157 C160 H16A 109.5
C157 C160 H16B 109.5
H16A C160 H16B 109.5
C157 C160 H16C 109.5
H16A C160 H16C 109.5
H16B C160 H16C 109.5
C162 C161 C166 122.6(4)
C162 C161 H161 118.7
C166 C161 H161 118.7
C161 C162 C163 119.0(4)
C161 C162 C111 121.6(4)
C163 C162 C111 119.4(4)
C164 C163 C162 120.9(5)
C164 C163 H163 119.5
C162 C163 H163 119.5
C163 C164 C165 120.8(5)
C163 C164 H164 119.6
C165 C164 H164 119.6
C164 C165 C166 118.9(5)
C164 C165 C173 122.1(6)
C166 C165 C173 119.1(5)
C161 C166 C165 117.7(4)
C161 C166 C169 123.3(4)
C165 C166 C169 119.0(4)
C168 C167 C172 118.6(4)
C168 C167 C61 120.6(4)
C172 C167 C61 120.6(4)
C167 C168 C169 122.4(4)
C167 C168 H168 118.8
C169 C168 H168 118.8
C168 C169 C170 117.8(4)
C168 C169 C166 122.0(4)
C170 C169 C166 120.1(4)
C171 C170 C169 119.4(5)
C171 C170 C174 122.1(5)
C169 C170 C174 118.5(5)
C172 C171 C170 122.6(5)
C172 C171 H171 118.7
C170 C171 H171 118.7
C171 C172 C167 119.1(5)
C171 C172 H172 120.4
C167 C172 H172 120.4
C174 C173 C165 121.5(6)
C174 C173 H173 119.2
C165 C173 H173 119.2
C173 C174 C170 121.7(6)
C173 C174 H174 119.1
C170 C174 H174 119.1
C2A C1A C9A 125(2)
C2A C1A C6A 118.7(19)
C9A C1A C6A 107.8(17)
C1A C2A C3A 118(2)
C1A C2A C12A 120(2)
C3A C2A C12A 107.4(16)
C4A C3A C14A 119.9(19)
C4A C3A C2A 123.5(19)
C14A C3A C2A 107.9(16)
C3A C4A C17A 124(2)
C3A C4A C5A 118.5(19)
C17A C4A C5A 107.3(15)
C6A C5A C19A 119(2)
C6A C5A C4A 118(2)
C19A C5A C4A 106.9(16)
C5A C6A C7A 121.3(19)
C5A C6A C1A 123.3(19)
C7A C6A C1A 108.6(16)
C21A C7A C6A 118(2)
C21A C7A C8A 120(2)
C6A C7A C8A 107.1(17)
C24A C8A C7A 125(2)
C24A C8A C9A 118(2)
C7A C8A C9A 108.1(17)
C10A C9A C1A 116(2)
C10A C9A C8A 123(2)
C1A C9A C8A 108.0(19)
C9A C10A C26A 119(2)
C9A C10A C11A 119(2)
C26A C10A C11A 110.4(16)
C12A C11A C28A 119(2)
C12A C11A C10A 126(2)
C28A C11A C10A 106.3(15)
C11A C12A C2A 115(2)
C11A C12A C13A 120(2)
C2A C12A C13A 108.0(16)
C30A C13A C14A 124(2)
C30A C13A C12A 118.7(19)
C14A C13A C12A 106.6(16)
C15A C14A C13A 120(2)
C15A C14A C3A 116(2)
C13A C14A C3A 109.8(18)
C14A C15A C32A 115.8(19)
C14A C15A C16A 123(2)
C32A C15A C16A 108.8(16)
C17A C16A C34A 119(2)
C17A C16A C15A 120(2)
C34A C16A C15A 108.3(17)
C16A C17A C18A 120(2)
C16A C17A C4A 117(2)
C18A C17A C4A 108.6(17)
C36A C18A C19A 119(2)
C36A C18A C17A 123(2)
C19A C18A C17A 108.7(16)
C20A C19A C18A 123.8(19)
C20A C19A C5A 119.2(19)
C18A C19A C5A 108.3(16)
C19A C20A C38A 116(2)
C19A C20A C21A 119(2)
C38A C20A C21A 108.1(17)
C7A C21A C20A 122(2)
C7A C21A C22A 115(2)
C20A C21A C22A 108.7(17)
C23A C22A C21A 126(2)
C23A C22A C39A 115.0(19)
C21A C22A C39A 107.2(16)
C22A C23A C42A 127(2)
C22A C23A C24A 119(2)
C42A C23A C24A 103.3(15)
C8A C24A C25A 120(2)
C8A C24A C23A 115.0(19)
C25A C24A C23A 112.3(17)
C26A C25A C24A 121(2)
C26A C25A C43A 121(2)
C24A C25A C43A 105.6(16)
C25A C26A C10A 120(2)
C25A C26A C27A 122(2)
C10A C26A C27A 106.0(17)
C45A C27A C26A 115(2)
C45A C27A C28A 122(2)
C26A C27A C28A 110.5(17)
C29A C28A C11A 122(2)
C29A C28A C27A 117(2)
C11A C28A C27A 106.7(16)
C28A C29A C30A 117(2)
C28A C29A C47A 121(2)
C30A C29A C47A 107.5(16)
C13A C30A C29A 122(2)
C13A C30A C31A 116(2)
C29A C30A C31A 106.5(16)
C32A C31A C48A 124(2)
C32A C31A C30A 119.4(19)
C48A C31A C30A 110.4(16)
C31A C32A C15A 124(2)
C31A C32A C33A 118(2)
C15A C32A C33A 106.7(16)
C50A C33A C34A 119(2)
C50A C33A C32A 119.7(19)
C34A C33A C32A 109.2(17)
C35A C34A C16A 121(2)
C35A C34A C33A 124(2)
C16A C34A C33A 106.9(16)
C34A C35A C52A 117(2)
C34A C35A C36A 120(2)
C52A C35A C36A 107.1(16)
C18A C36A C37A 117(2)
C18A C36A C35A 117(2)
C37A C36A C35A 108.7(17)
C38A C37A C36A 121.8(19)
C38A C37A C53A 120.9(19)
C36A C37A C53A 109.3(16)
C37A C38A C20A 121(2)
C37A C38A C39A 118(2)
C20A C38A C39A 108.0(16)
C40A C39A C38A 123(2)
C40A C39A C22A 118.7(19)
C38A C39A C22A 108.1(16)
C39A C40A C41A 126(2)
C39A C40A C54A 117.6(19)
C41A C40A C54A 105.6(16)
C42A C41A C40A 115(2)
C42A C41A C56A 122(2)
C40A C41A C56A 110.6(17)
C41A C42A C23A 119(2)
C41A C42A C43A 119.0(19)
C23A C42A C43A 111.2(16)
C44A C43A C42A 118(2)
C44A C43A C25A 119(2)
C42A C43A C25A 107.5(17)
C43A C44A C45A 118(2)
C43A C44A C57A 123(2)
C45A C44A C57A 108.6(16)
C27A C45A C46A 120(2)
C27A C45A C44A 125(2)
C46A C45A C44A 107.6(16)
C47A C46A C45A 120(2)
C47A C46A C58A 120.2(19)
C45A C46A C58A 109.2(16)
C46A C47A C48A 119(2)
C46A C47A C29A 119(2)
C48A C47A C29A 109.8(17)
C49A C48A C31A 120(2)
C49A C48A C47A 121(2)
C31A C48A C47A 105.3(17)
C48A C49A C59A 119(2)
C48A C49A C50A 118(2)
C59A C49A C50A 108.5(16)
C33A C50A C51A 116(2)
C33A C50A C49A 121(2)
C51A C50A C49A 106.9(16)
C52A C51A C60A 118(2)
C52A C51A C50A 125(2)
C60A C51A C50A 109.0(16)
C51A C52A C35A 118(2)
C51A C52A C53A 119(2)
C35A C52A C53A 110.2(16)
C54A C53A C37A 120(2)
C54A C53A C52A 123(2)
C37A C53A C52A 104.6(15)
C53A C54A C55A 118.0(19)
C53A C54A C40A 120.0(19)
C55A C54A C40A 109.4(16)
C60A C55A C54A 119(2)
C60A C55A C56A 122(2)
C54A C55A C56A 107.1(16)
C57A C56A C55A 119.4(19)
C57A C56A C41A 119(2)
C55A C56A C41A 107.3(16)
C56A C57A C44A 119(2)
C56A C57A C58A 119(2)
C44A C57A C58A 107.1(16)
C59A C58A C46A 121(2)
C59A C58A C57A 120.9(19)
C46A C58A C57A 107.4(16)
C58A C59A C60A 121(2)
C58A C59A C49A 119(2)
C60A C59A C49A 107.2(16)
C55A C60A C51A 123(2)
C55A C60A C59A 117.8(19)
C51A C60A C59A 108.2(16)
C95 C96A H96D 109.5
C95 C96A H96E 109.5
H96D C96A H96E 109.5
C95 C96A H96F 109.5
H96D C96A H96F 109.5
H96E C96A H96F 109.5
C95 C97A H97D 109.5
C95 C97A H97E 109.5
H97D C97A H97E 109.5
C95 C97A H97F 109.5
H97D C97A H97F 109.5
H97E C97A H97F 109.5
C95 C98A H98D 109.5
C95 C98A H98E 109.5
H98D C98A H98E 109.5
C95 C98A H98F 109.5
H98D C98A H98F 109.5
H98E C98A H98F 109.5
C64 N1 C82 121.8(4)
C64 N1 C79 123.9(4)
C82 N1 C79 108.1(4)
C114 N2 C129 124.0(4)
C114 N2 C132 121.3(4)
C129 N2 C132 108.0(4)

loop_
_geom_bond_atom_site_label_1
_geom_bond_atom_site_label_2
_geom_bond_distance
C1 C2 1.377(9)
C1 C6 1.441(9)
C1 C9 1.510(11)
C2 C12 1.424(9)
C2 C3 1.497(9)
C3 C4 1.354(9)
C3 C14 1.438(9)
C4 C5 1.431(10)
C4 C17 1.490(10)
C5 C6 1.357(10)
C5 C19 1.486(10)
C6 C7 1.423(10)
C7 C21 1.389(9)
C7 C8 1.424(10)
C8 C24 1.351(10)
C8 C9 1.511(9)
C9 C10 1.317(9)
C10 C11 1.433(9)
C10 C26 1.477(10)
C11 C12 1.410(9)
C11 C28 1.473(10)
C12 C13 1.480(9)
C13 C30 1.293(9)
C13 C14 1.517(9)
C14 C15 1.353(10)
C15 C16 1.419(10)
C15 C32 1.473(10)
C16 C17 1.339(10)
C16 C34 1.511(10)
C17 C18 1.491(10)
C18 C36 1.347(11)
C18 C19 1.413(11)
C19 C20 1.372(10)
C20 C21 1.439(10)
C20 C38 1.464(10)
C21 C22 1.487(10)
C22 C23 1.317(10)
C22 C39 1.470(10)
C23 C24 1.435(10)
C23 C42 1.480(10)
C24 C25 1.381(10)
C25 C26 1.412(10)
C25 C43 1.551(10)
C26 C27 1.461(11)
C27 C45 1.336(11)
C27 C28 1.453(11)
C28 C29 1.326(10)
C29 C30 1.440(10)
C29 C47 1.507(10)
C30 C31 1.455(10)
C31 C32 1.282(10)
C31 C48 1.456(10)
C32 C33 1.446(11)
C33 C50 1.329(11)
C33 C34 1.374(11)
C34 C35 1.424(10)
C35 C36 1.414(11)
C35 C52 1.476(10)
C36 C37 1.484(10)
C37 C38 1.340(10)
C37 C53 1.457(10)
C38 C39 1.437(9)
C39 C40 1.281(9)
C40 C54 1.455(9)
C40 C41 1.503(9)
C41 C42 1.321(9)
C41 C56 1.466(9)
C42 C43 1.419(9)
C43 C44 1.323(10)
C44 C57 1.493(10)
C44 C45 1.532(10)
C45 C46 1.441(11)
C46 C47 1.395(10)
C46 C58 1.467(11)
C47 C48 1.390(11)
C48 C49 1.342(10)
C49 C50 1.385(10)
C49 C59 1.431(10)
C50 C51 1.535(10)
C51 C52 1.310(9)
C51 C60 1.474(10)
C52 C53 1.456(9)
C53 C54 1.407(9)
C54 C55 1.411(9)
C55 C60 1.355(9)
C55 C56 1.466(10)
C56 C57 1.349(10)
C57 C58 1.467(10)
C58 C59 1.365(10)
C59 C60 1.395(10)
C61 C62 1.393(6)
C61 C66 1.393(6)
C61 C167 1.470(6)
C62 C63 1.399(6)
C62 H62 0.9500
C63 C64 1.436(6)
C63 C72 1.490(6)
C64 N1 1.364(5)
C64 C65 1.389(6)
C65 C66 1.420(6)
C65 C73 1.498(6)
C66 H66 0.9500
C67 C72 1.389(6)
C67 C68 1.399(6)
C67 H67 0.9500
C68 C69 1.404(6)
C68 C95 1.498(7)
C69 C70 1.388(6)
C69 H69 0.9500
C70 C71 1.437(6)
C70 C83 1.475(6)
C71 C79 1.387(6)
C71 C72 1.388(6)
C73 C78 1.383(6)
C73 C74 1.399(6)
C74 C82 1.380(6)
C74 C75 1.424(6)
C75 C76 1.390(6)
C75 C89 1.487(6)
C76 C77 1.392(6)
C76 H76 0.9500
C77 C78 1.418(6)
C77 C107 1.534(6)
C78 H78 0.9500
C79 C80 1.372(6)
C79 N1 1.375(5)
C80 C88 1.387(6)
C80 C81 1.395(6)
C81 C82 1.365(6)
C81 C90 1.369(6)
C82 N1 1.375(5)
C83 C84 1.409(6)
C83 C88 1.414(6)
C84 C85 1.387(6)
C84 H84 0.9500
C85 C86 1.396(6)
C85 C99 1.536(6)
C86 C87 1.381(6)
C86 H86 0.9500
C87 C88 1.425(6)
C87 C91 1.479(6)
C89 C94 1.380(6)
C89 C90 1.422(6)
C90 C91 1.417(6)
C91 C92 1.391(6)
C92 C93 1.399(6)
C92 H92 0.9500
C93 C94 1.395(6)
C93 C103 1.555(7)
C94 H94 0.9500
C95 C96A 1.442(15)
C95 C97A 1.471(19)
C95 C98 1.501(13)
C95 C98A 1.595(16)
C95 C97 1.599(14)
C95 C96 1.615(13)
C96 H96A 0.9800
C96 H96B 0.9800
C96 H96C 0.9800
C97 H97A 0.9800
C97 H97B 0.9800
C97 H97C 0.9800
C98 H98A 0.9800
C98 H98B 0.9800
C98 H98C 0.9800
C99 C102 1.495(7)
C99 C100 1.519(7)
C99 C101 1.570(8)
C100 H10A 0.9800
C100 H10B 0.9800
C100 H10C 0.9800
C101 H10D 0.9800
C101 H10E 0.9800
C101 H10F 0.9800
C102 H10G 0.9800
C102 H10H 0.9800
C102 H10I 0.9800
C103 C104 1.466(7)
C103 C105 1.518(8)
C103 C106 1.535(7)
C104 H10J 0.9800
C104 H10K 0.9800
C104 H10L 0.9800
C105 H10M 0.9800
C105 H10N 0.9800
C105 H10O 0.9800
C106 H10P 0.9800
C106 H10Q 0.9800
C106 H10R 0.9800
C107 C108 1.522(6)
C107 C110 1.527(6)
C107 C109 1.528(6)
C108 H10S 0.9800
C108 H10T 0.9800
C108 H10U 0.9800
C109 H10V 0.9800
C109 H10W 0.9800
C109 H10$ 0.9800
C110 H11A 0.9800
C110 H11B 0.9800
C110 H11C 0.9800
C111 C116 1.380(6)
C111 C112 1.404(6)
C111 C162 1.471(6)
C112 C113 1.393(6)
C112 H112 0.9500
C113 C114 1.415(6)
C113 C122 1.482(6)
C114 N2 1.362(5)
C114 C115 1.396(6)
C115 C116 1.397(6)
C115 C123 1.493(6)
C116 H116 0.9500
C117 C122 1.389(6)
C117 C118 1.432(6)
C117 H117 0.9500
C118 C119 1.391(6)
C118 C145 1.501(6)
C119 C120 1.370(6)
C119 H119 0.9500
C120 C121 1.412(6)
C120 C133 1.493(6)
C121 C129 1.370(6)
C121 C122 1.447(6)
C123 C128 1.398(7)
C123 C124 1.418(7)
C124 C132 1.378(6)
C124 C125 1.401(7)
C125 C126 1.413(8)
C125 C139 1.489(8)
C126 C127 1.391(8)
C126 H126 0.9500
C127 C128 1.384(8)
C127 C157 1.552(9)
C128 H128 0.9500
C129 C130 1.365(6)
C129 N2 1.368(6)
C130 C138 1.375(6)
C130 C131 1.387(6)
C131 C132 1.365(6)
C131 C140 1.404(6)
C132 N2 1.398(5)
C133 C134 1.385(7)
C133 C138 1.411(7)
C134 C135 1.412(7)
C134 H134 0.9500
C135 C136 1.365(7)
C135 C149 1.550(8)
C136 C137 1.365(7)
C136 H136 0.9500
C137 C138 1.417(7)
C137 C141 1.545(7)
C139 C140 1.393(7)
C139 C144 1.425(7)
C140 C141 1.419(7)
C141 C142 1.397(7)
C142 C143 1.387(8)
C142 H142 0.9500
C143 C144 1.351(8)
C143 C153 1.554(7)
C144 H144 0.9500
C145 C148 1.509(6)
C145 C147 1.536(6)
C145 C146 1.541(7)
C146 H14A 0.9800
C146 H14B 0.9800
C146 H14C 0.9800
C147 H14D 0.9800
C147 H14E 0.9800
C147 H14F 0.9800
C148 H14G 0.9800
C148 H14H 0.9800
C148 H14I 0.9800
C149 C151 1.512(8)
C149 C152 1.513(9)
C149 C150 1.531(8)
C150 H15A 0.9800
C150 H15B 0.9800
C150 H15C 0.9800
C151 H15D 0.9800
C151 H15E 0.9800
C151 H15F 0.9800
C152 H15G 0.9800
C152 H15H 0.9800
C152 H15I 0.9800
C153 C154 1.497(8)
C153 C155 1.534(9)
C153 C156 1.538(8)
C154 H15J 0.9800
C154 H15K 0.9800
C154 H15L 0.9800
C155 H15M 0.9800
C155 H15N 0.9800
C155 H15O 0.9800
C156 H15P 0.9800
C156 H15Q 0.9800
C156 H15R 0.9800
C157 C159 1.377(10)
C157 C158 1.425(11)
C157 C160 1.692(11)
C158 H15S 0.9800
C158 H15T 0.9800
C158 H15U 0.9800
C159 H15V 0.9800
C159 H15W 0.9800
C159 H15$ 0.9800
C160 H16A 0.9800
C160 H16B 0.9800
C160 H16C 0.9800
C161 C162 1.348(6)
C161 C166 1.390(6)
C161 H161 0.9500
C162 C163 1.392(7)
C163 C164 1.344(7)
C163 H163 0.9500
C164 C165 1.397(8)
C164 H164 0.9500
C165 C166 1.415(7)
C165 C173 1.428(8)
C166 C169 1.442(6)
C167 C168 1.379(6)
C167 C172 1.420(6)
C168 C169 1.381(6)
C168 H168 0.9500
C169 C170 1.399(6)
C170 C171 1.395(7)
C170 C174 1.440(8)
C171 C172 1.330(7)
C171 H171 0.9500
C172 H172 0.9500
C173 C174 1.326(8)
C173 H173 0.9500
C174 H174 0.9500
C1A C2A 1.384(18)
C1A C9A 1.43(3)
C1A C6A 1.455(17)
C2A C3A 1.444(17)
C2A C12A 1.456(17)
C3A C4A 1.370(17)
C3A C14A 1.443(18)
C4A C17A 1.437(17)
C4A C5A 1.467(17)
C5A C6A 1.360(17)
C5A C19A 1.456(17)
C6A C7A 1.437(17)
C7A C21A 1.364(17)
C7A C8A 1.448(17)
C8A C24A 1.374(17)
C8A C9A 1.455(18)
C9A C10A 1.374(18)
C10A C26A 1.422(18)
C10A C11A 1.483(17)
C11A C12A 1.343(17)
C11A C28A 1.454(18)
C12A C13A 1.475(17)
C13A C30A 1.381(17)
C13A C14A 1.423(18)
C14A C15A 1.390(17)
C15A C32A 1.441(17)
C15A C16A 1.455(17)
C16A C17A 1.367(17)
C16A C34A 1.444(18)
C17A C18A 1.432(17)
C18A C36A 1.381(17)
C18A C19A 1.423(17)
C19A C20A 1.371(17)
C20A C38A 1.444(18)
C20A C21A 1.445(18)
C21A C22A 1.445(17)
C22A C23A 1.349(17)
C22A C39A 1.463(17)
C23A C42A 1.449(17)
C23A C24A 1.463(17)
C24A C25A 1.445(17)
C25A C26A 1.381(17)
C25A C43A 1.456(18)
C26A C27A 1.446(18)
C27A C45A 1.369(17)
C27A C28A 1.459(18)
C28A C29A 1.378(17)
C29A C30A 1.437(17)
C29A C47A 1.455(17)
C30A C31A 1.466(17)
C31A C32A 1.353(17)
C31A C48A 1.433(17)
C32A C33A 1.456(17)
C33A C50A 1.382(17)
C33A C34A 1.453(17)
C34A C35A 1.391(17)
C35A C52A 1.441(17)
C35A C36A 1.457(18)
C36A C37A 1.440(17)
C37A C38A 1.367(17)
C37A C53A 1.479(17)
C38A C39A 1.447(17)
C39A C40A 1.387(17)
C40A C41A 1.423(18)
C40A C54A 1.481(17)
C41A C42A 1.397(17)
C41A C56A 1.462(18)
C42A C43A 1.454(17)
C43A C44A 1.377(17)
C44A C45A 1.454(17)
C44A C57A 1.459(17)
C45A C46A 1.428(17)
C46A C47A 1.375(17)
C46A C58A 1.456(17)
C47A C48A 1.450(18)
C48A C49A 1.383(17)
C49A C59A 1.464(17)
C49A C50A 1.466(17)
C50A C51A 1.452(18)
C51A C52A 1.375(17)
C51A C60A 1.448(18)
C52A C53A 1.483(17)
C53A C54A 1.358(17)
C54A C55A 1.451(17)
C55A C60A 1.389(17)
C55A C56A 1.453(17)
C56A C57A 1.377(17)
C57A C58A 1.462(17)
C58A C59A 1.363(17)
C59A C60A 1.457(17)
C96A H96D 0.9800
C96A H96E 0.9800
C96A H96F 0.9800
C97A H97D 0.9800
C97A H97E 0.9800
C97A H97F 0.9800
C98A H98D 0.9800
C98A H98E 0.9800
C98A H98F 0.9800

loop_
_platon_squeeze_void_nr
_platon_squeeze_void_average_x
_platon_squeeze_void_average_y
_platon_squeeze_void_average_z
_platon_squeeze_void_volume
_platon_squeeze_void_count_electrons
_platon_squeeze_void_content
1 0.177 0.092 0.230 2354 949 ' '
2 0.359 0.248 0.297 23 0 ' '
3 0.488 0.047 0.527 11 2 ' '
4 0.512 0.951 0.472 9 1 ' '
5 0.641 0.752 0.703 23 0 ' '
